data_7215979
loop_
_publ_author_name
'Chaudhari, Abhijeet K.'
'Sharma, Amitosh'
'Mukherjee, Soumya'
'Joarder, Biplab'
'Ghosh, Sujit K.'

_publ_section_title
;
 Capsule voided nanospace confinement in a \p-stacked supramolecular
 organic solid
;
_journal_issue 22
_journal_name_full CrystEngComm
_journal_page_first 4691
_journal_paper_doi 10.1039/c3ce42509f
_journal_volume 16
_journal_year 2014
_chemical_formula_sum 'C179 H165 Cl6 N33 O22'
_chemical_formula_weight 3343.14
_chemical_name_common 'Compound 1a'
_chemical_name_systematic
;
 ?
;
_space_group_IT_number 9
_symmetry_cell_setting monoclinic
_symmetry_space_group_name_Hall 'C -2yc'
_symmetry_space_group_name_H-M 'C 1 c 1'
_atom_sites_solution_hydrogens geom
_atom_sites_solution_primary direct
_atom_sites_solution_secondary difmap
_audit_creation_method SHELXL-97
_cell_angle_alpha 90.00
_cell_angle_beta 107.82
_cell_angle_gamma 90.00
_cell_formula_units_Z 4
_cell_length_a 31.788(2)
_cell_length_b 18.353(2)
_cell_length_c 34.619(4)
_cell_measurement_temperature 200(2)
_cell_volume 19228(3)
_computing_cell_refinement 'Bruker SMART'
_computing_data_collection 'Bruker SMART'
_computing_data_reduction 'Bruker SAINT'
_computing_molecular_graphics 'Bruker SHELXTL'
_computing_publication_material 'Bruker SHELXTL'
_computing_structure_refinement 'SHELXL-97 (Sheldrick, 2008)'
_computing_structure_solution 'SHELXL-97 (Sheldrick, 2008)'
_diffrn_ambient_temperature 200(2)
_diffrn_measured_fraction_theta_full 0.975
_diffrn_measured_fraction_theta_max 0.975
_diffrn_radiation_monochromator graphite
_diffrn_radiation_source 'fine-focus sealed tube'
_diffrn_radiation_type MoK\a
_diffrn_radiation_wavelength 0.71073
_diffrn_reflns_av_R_equivalents 0.0909
_diffrn_reflns_av_sigmaI/netI 0.2060
_diffrn_reflns_limit_h_max 42
_diffrn_reflns_limit_h_min -36
_diffrn_reflns_limit_k_max 24
_diffrn_reflns_limit_k_min -24
_diffrn_reflns_limit_l_max 39
_diffrn_reflns_limit_l_min -46
_diffrn_reflns_number 62182
_diffrn_reflns_theta_full 28.76
_diffrn_reflns_theta_max 28.76
_diffrn_reflns_theta_min 1.30
_exptl_absorpt_coefficient_mu 0.158
_exptl_absorpt_correction_T_max 0.9782
_exptl_absorpt_correction_T_min 0.9691
_exptl_absorpt_correction_type multi-scan
_exptl_absorpt_process_details 'multi-scan absorption correction'
_exptl_crystal_colour Yellow
_exptl_crystal_density_diffrn 1.155
_exptl_crystal_density_method 'not measured'
_exptl_crystal_description Block
_exptl_crystal_F_000 6992
_exptl_crystal_size_max 0.20
_exptl_crystal_size_mid 0.16
_exptl_crystal_size_min 0.14
_refine_diff_density_max 1.330
_refine_diff_density_min -0.766
_refine_diff_density_rms 0.203
_refine_ls_abs_structure_details 'Flack H D (1983), Acta Cryst. A39, 876-881'
_refine_ls_abs_structure_Flack 0.00
_refine_ls_extinction_coef 0.00144(14)
_refine_ls_extinction_expression Fc^*^=kFc[1+0.001xFc^2^\l^3^/sin(2\q)]^-1/4^
_refine_ls_extinction_method SHELXL
_refine_ls_goodness_of_fit_ref 0.998
_refine_ls_hydrogen_treatment mixed
_refine_ls_matrix_type full
_refine_ls_number_parameters 2107
_refine_ls_number_reflns 35000
_refine_ls_number_restraints 2
_refine_ls_restrained_S_all 0.998
_refine_ls_R_factor_all 0.2711
_refine_ls_R_factor_gt 0.1279
_refine_ls_shift/su_max 0.014
_refine_ls_shift/su_mean 0.001
_refine_ls_structure_factor_coef Fsqd
_refine_ls_weighting_details 'calc w=1/[\s^2^(Fo^2^)+(0.2000P)^2^+0.0000P] where P=(Fo^2^+2Fc^2^)/3'
_refine_ls_weighting_scheme calc
_refine_ls_wR_factor_gt 0.3014
_refine_ls_wR_factor_ref 0.3864
_reflns_number_gt 13244
_reflns_number_total 35000
_reflns_threshold_expression >2\s(I)
_cod_data_source_file c3ce42509f2.cif
_cod_data_source_block 1a
_cod_depositor_comments
;
The following automatic conversions were performed:

'_symmetry_cell_setting' value 'Monoclinic' changed to 'monoclinic'
according to
/usr/data/users/saulius/crontab/automatic-downloads/rss-feeds/RSC/lib/dictionaries/cif_core.dic
dictionary named 'cif_core.dic' version 2.4.2 from 2011-04-26.

Automatic conversion script
Id: cif_fix_values 2281 2013-09-26 08:29:07Z andrius 
;
_cod_original_cell_volume 19228(4)
_cod_original_sg_symbol_H-M Cc
_cod_database_code 7215979

loop_
_symmetry_equiv_pos_as_xyz
'x, y, z'
'x, -y, z+1/2'
'x+1/2, y+1/2, z'
'x+1/2, -y+1/2, z+1/2'

loop_
_atom_site_label
_atom_site_type_symbol
_atom_site_fract_x
_atom_site_fract_y
_atom_site_fract_z
_atom_site_U_iso_or_equiv
_atom_site_adp_type
_atom_site_occupancy
_atom_site_symmetry_multiplicity
_atom_site_calc_flag
_atom_site_refinement_flags
C1 C 0.2578(3) 0.2514(6) 0.4243(3) 0.029(2) Uani 1 1 d .
C2 C 0.1883(4) 0.3940(6) 0.4187(3) 0.033(2) Uani 1 1 d .
C3 C 0.1855(4) 0.4745(6) 0.4226(3) 0.038(3) Uani 1 1 d .
C4 C 0.2224(4) 0.5145(6) 0.4411(3) 0.041(3) Uani 1 1 d .
C5 C 0.2199(4) 0.5892(7) 0.4467(3) 0.053(3) Uani 1 1 d .
H5A H 0.2453 0.6155 0.4597 0.063 Uiso 1 1 calc R
C6 C 0.1798(4) 0.6243(7) 0.4330(3) 0.051(3) Uani 1 1 d .
H6 H 0.1781 0.6742 0.4370 0.061 Uiso 1 1 calc R
C7 C 0.1406(4) 0.5840(7) 0.4128(3) 0.045(3) Uani 1 1 d .
C8 C 0.0994(5) 0.6226(7) 0.4010(3) 0.063(4) Uani 1 1 d .
H8 H 0.0982 0.6726 0.4049 0.075 Uiso 1 1 calc R
C9 C 0.0612(5) 0.5820(8) 0.3832(4) 0.067(4) Uani 1 1 d .
H9 H 0.0338 0.6052 0.3754 0.080 Uiso 1 1 calc R
C10 C 0.0634(4) 0.5098(7) 0.3773(3) 0.052(3) Uani 1 1 d .
H10A H 0.0376 0.4847 0.3641 0.062 Uiso 1 1 calc R
C11 C 0.1017(4) 0.4728(7) 0.3900(3) 0.039(3) Uani 1 1 d .
H11A H 0.1015 0.4224 0.3873 0.047 Uiso 1 1 calc R
C12 C 0.1425(4) 0.5099(6) 0.4075(3) 0.038(3) Uani 1 1 d .
C13 C 0.3612(4) 0.2796(6) 0.4190(3) 0.035(3) Uani 1 1 d .
C14 C 0.4052(4) 0.2471(6) 0.4227(3) 0.037(3) Uani 1 1 d .
C15 C 0.4167(4) 0.1811(6) 0.4417(3) 0.040(3) Uani 1 1 d .
C16 C 0.4590(4) 0.1526(8) 0.4472(4) 0.058(4) Uani 1 1 d .
H16 H 0.4671 0.1094 0.4615 0.070 Uiso 1 1 calc R
C17 C 0.4876(4) 0.1859(7) 0.4324(3) 0.045(3) Uani 1 1 d .
H17 H 0.5145 0.1637 0.4347 0.054 Uiso 1 1 calc R
C18 C 0.4781(3) 0.2548(7) 0.4132(3) 0.041(3) Uani 1 1 d .
C19 C 0.5106(4) 0.2927(8) 0.4003(3) 0.056(3) Uani 1 1 d .
H19A H 0.5382 0.2720 0.4037 0.067 Uiso 1 1 calc R
C20 C 0.5007(4) 0.3588(9) 0.3832(4) 0.062(4) Uani 1 1 d .
H20 H 0.5217 0.3837 0.3745 0.075 Uiso 1 1 calc R
C21 C 0.4623(4) 0.3888(7) 0.3787(4) 0.057(4) Uani 1 1 d .
H21A H 0.4571 0.4349 0.3671 0.068 Uiso 1 1 calc R
C22 C 0.4296(4) 0.3565(6) 0.3900(3) 0.039(3) Uani 1 1 d .
H22 H 0.4027 0.3799 0.3861 0.047 Uiso 1 1 calc R
C23 C 0.4373(3) 0.2858(6) 0.4080(3) 0.034(3) Uani 1 1 d .
C24 C 0.2176(4) 0.0759(6) 0.4191(3) 0.035(3) Uani 1 1 d .
C25 C 0.1808(4) 0.0309(6) 0.4229(3) 0.035(3) Uani 1 1 d .
C26 C 0.1519(4) 0.0559(6) 0.4413(3) 0.040(3) Uani 1 1 d .
C27 C 0.1187(4) 0.0099(6) 0.4468(3) 0.048(3) Uani 1 1 d .
H27A H 0.0997 0.0275 0.4605 0.057 Uiso 1 1 calc R
C28 C 0.1138(4) -0.0583(6) 0.4328(3) 0.040(3) Uani 1 1 d .
H28 H 0.0911 -0.0874 0.4359 0.048 Uiso 1 1 calc R
C29 C 0.1436(4) -0.0861(6) 0.4130(3) 0.041(3) Uani 1 1 d .
C30 C 0.1389(5) -0.1607(7) 0.4004(4) 0.064(4) Uani 1 1 d .
H30 H 0.1162 -0.1895 0.4040 0.077 Uiso 1 1 calc R
C31 C 0.1692(5) -0.1890(8) 0.3828(4) 0.060(4) Uani 1 1 d .
H31 H 0.1669 -0.2375 0.3746 0.072 Uiso 1 1 calc R
C32 C 0.2009(5) -0.1484(7) 0.3774(4) 0.054(3) Uani 1 1 d .
H32 H 0.2204 -0.1693 0.3653 0.065 Uiso 1 1 calc R
C33 C 0.2067(4) -0.0773(6) 0.3888(3) 0.044(3) Uani 1 1 d .
H33 H 0.2296 -0.0501 0.3845 0.053 Uiso 1 1 calc R
C34 C 0.1766(4) -0.0447(6) 0.4077(3) 0.038(3) Uani 1 1 d .
C35 C 0.2256(3) 0.2517(6) 0.3284(3) 0.037(2) Uani 1 1 d .
C36 C 0.3293(4) 0.2366(6) 0.3185(3) 0.041(3) Uani 1 1 d .
C37 C 0.3638(4) 0.2719(6) 0.3042(3) 0.038(3) Uani 1 1 d .
C38 C 0.3559(4) 0.3399(7) 0.2871(3) 0.045(3) Uani 1 1 d .
C39 C 0.3850(4) 0.3709(7) 0.2684(3) 0.050(3) Uani 1 1 d .
H39 H 0.3794 0.4169 0.2566 0.060 Uiso 1 1 calc R
C40 C 0.4229(4) 0.3313(6) 0.2679(3) 0.043(3) Uani 1 1 d .
H40 H 0.4423 0.3512 0.2555 0.052 Uiso 1 1 calc R
C41 C 0.4311(4) 0.2654(7) 0.2851(3) 0.044(3) Uani 1 1 d .
C42 C 0.4698(4) 0.2263(9) 0.2835(4) 0.061(4) Uani 1 1 d .
H42 H 0.4888 0.2462 0.2706 0.073 Uiso 1 1 calc R
C43 C 0.4783(4) 0.1574(9) 0.3020(4) 0.073(4) Uani 1 1 d .
H43 H 0.5032 0.1313 0.3017 0.087 Uiso 1 1 calc R
C44 C 0.4496(4) 0.1290(7) 0.3204(4) 0.056(4) Uani 1 1 d .
H44 H 0.4561 0.0837 0.3328 0.068 Uiso 1 1 calc R
C45 C 0.4125(4) 0.1626(7) 0.3218(3) 0.046(3) Uani 1 1 d .
H45 H 0.3936 0.1400 0.3339 0.055 Uiso 1 1 calc R
C46 C 0.4025(4) 0.2329(6) 0.3045(3) 0.036(3) Uani 1 1 d .
C47 C 0.1625(4) 0.0964(6) 0.3183(3) 0.040(3) Uani 1 1 d .
C48 C 0.1558(4) 0.0197(6) 0.3040(3) 0.032(2) Uani 1 1 d .
C49 C 0.1848(4) -0.0123(7) 0.2871(3) 0.041(3) Uani 1 1 d .
C50 C 0.1768(4) -0.0809(6) 0.2679(3) 0.049(3) Uani 1 1 d .
H50 H 0.1965 -0.1015 0.2560 0.059 Uiso 1 1 calc R
C51 C 0.1381(4) -0.1162(6) 0.2677(3) 0.044(3) Uani 1 1 d .
H51 H 0.1320 -0.1616 0.2553 0.053 Uiso 1 1 calc R
C52 C 0.1088(4) -0.0875(6) 0.2847(3) 0.041(3) Uani 1 1 d .
C53 C 0.0697(4) -0.1242(7) 0.2838(3) 0.056(4) Uani 1 1 d .
H53 H 0.0635 -0.1690 0.2707 0.067 Uiso 1 1 calc R
C54 C 0.0405(4) -0.0958(8) 0.3016(4) 0.069(4) Uani 1 1 d .
H54 H 0.0154 -0.1219 0.3013 0.083 Uiso 1 1 calc R
C55 C 0.0483(4) -0.0279(8) 0.3201(4) 0.064(4) Uani 1 1 d .
H55 H 0.0280 -0.0087 0.3318 0.077 Uiso 1 1 calc R
C56 C 0.0851(4) 0.0106(7) 0.3214(3) 0.054(4) Uani 1 1 d .
H56 H 0.0897 0.0561 0.3337 0.065 Uiso 1 1 calc R
C57 C 0.1169(4) -0.0180(6) 0.3038(3) 0.034(3) Uani 1 1 d .
C58 C 0.1758(4) 0.4185(7) 0.3179(3) 0.043(3) Uani 1 1 d .
C59 C 0.1347(3) 0.4579(6) 0.3039(3) 0.031(2) Uani 1 1 d .
C60 C 0.0949(4) 0.4217(6) 0.2873(3) 0.049(3) Uani 1 1 d .
C61 C 0.0553(4) 0.4593(7) 0.2691(3) 0.054(3) Uani 1 1 d .
H61 H 0.0290 0.4341 0.2582 0.065 Uiso 1 1 calc R
C62 C 0.0563(4) 0.5359(6) 0.2678(3) 0.044(3) Uani 1 1 d .
H62 H 0.0304 0.5610 0.2548 0.053 Uiso 1 1 calc R
C63 C 0.0938(4) 0.5745(6) 0.2850(3) 0.037(3) Uani 1 1 d .
C64 C 0.0940(5) 0.6509(7) 0.2841(3) 0.056(4) Uani 1 1 d .
H64 H 0.0681 0.6762 0.2715 0.067 Uiso 1 1 calc R
C65 C 0.1322(5) 0.6879(7) 0.3016(4) 0.076(4) Uani 1 1 d .
H65 H 0.1323 0.7386 0.3015 0.091 Uiso 1 1 calc R
C66 C 0.1703(5) 0.6507(7) 0.3194(5) 0.063(4) Uani 1 1 d .
H66 H 0.1959 0.6778 0.3302 0.076 Uiso 1 1 calc R
C67 C 0.1737(4) 0.5764(7) 0.3224(3) 0.044(3) Uani 1 1 d .
H67 H 0.2003 0.5535 0.3358 0.053 Uiso 1 1 calc R
C68 C 0.1348(4) 0.5361(6) 0.3039(3) 0.041(3) Uani 1 1 d .
C69 C 0.0077(4) 0.7507(6) 0.1749(3) 0.041(3) Uani 1 1 d .
C70 C -0.0971(4) 0.7161(6) 0.1826(3) 0.034(3) Uani 1 1 d .
C71 C -0.1388(4) 0.7513(6) 0.1802(3) 0.038(3) Uani 1 1 d .
C72 C -0.1503(4) 0.8192(6) 0.1619(3) 0.045(3) Uani 1 1 d .
C73 C -0.1907(4) 0.8534(6) 0.1613(3) 0.043(3) Uani 1 1 d .
H73 H -0.1982 0.8982 0.1484 0.051 Uiso 1 1 calc R
C74 C -0.2186(4) 0.8213(7) 0.1794(3) 0.048(3) Uani 1 1 d .
H74 H -0.2443 0.8452 0.1800 0.057 Uiso 1 1 calc R
C75 C -0.2086(4) 0.7525(7) 0.1970(3) 0.044(3) Uani 1 1 d .
C76 C -0.2380(4) 0.7176(7) 0.2138(3) 0.048(3) Uani 1 1 d .
H76 H -0.2646 0.7403 0.2124 0.058 Uiso 1 1 calc R
C77 C -0.2293(5) 0.6538(9) 0.2314(4) 0.065(4) Uani 1 1 d .
H77 H -0.2488 0.6329 0.2434 0.078 Uiso 1 1 calc R
C78 C -0.1880(5) 0.6151(7) 0.2322(3) 0.057(4) Uani 1 1 d .
H78 H -0.1826 0.5691 0.2439 0.069 Uiso 1 1 calc R
C79 C -0.1574(5) 0.6456(7) 0.2160(3) 0.051(3) Uani 1 1 d .
H79 H -0.1314 0.6214 0.2171 0.061 Uiso 1 1 calc R
C80 C -0.1673(4) 0.7151(6) 0.1978(3) 0.039(3) Uani 1 1 d .
C81 C 0.0466(4) 0.9273(6) 0.1822(3) 0.038(3) Uani 1 1 d .
C82 C 0.0837(4) 0.9723(6) 0.1795(3) 0.038(3) Uani 1 1 d .
C83 C 0.1146(4) 0.9468(7) 0.1607(3) 0.044(3) Uani 1 1 d .
C84 C 0.1508(4) 0.9890(7) 0.1602(4) 0.053(3) Uani 1 1 d .
H84 H 0.1702 0.9723 0.1468 0.063 Uiso 1 1 calc R
C85 C 0.1581(4) 1.0566(7) 0.1798(3) 0.053(3) Uani 1 1 d .
H85 H 0.1838 1.0824 0.1815 0.063 Uiso 1 1 calc R
C86 C 0.1271(4) 1.0859(6) 0.1969(3) 0.045(3) Uani 1 1 d .
C87 C 0.1330(5) 1.1541(7) 0.2147(3) 0.050(3) Uani 1 1 d .
H87 H 0.1581 1.1804 0.2152 0.059 Uiso 1 1 calc R
C88 C 0.1054(6) 1.1829(7) 0.2305(4) 0.067(5) Uani 1 1 d .
H88 H 0.1100 1.2299 0.2411 0.081 Uiso 1 1 calc R
C89 C 0.0676(5) 1.1419(7) 0.2319(3) 0.058(4) Uani 1 1 d .
H89 H 0.0482 1.1622 0.2443 0.069 Uiso 1 1 calc R
C90 C 0.0589(4) 1.0721(6) 0.2150(3) 0.047(3) Uani 1 1 d .
H90 H 0.0338 1.0467 0.2155 0.056 Uiso 1 1 calc R
C91 C 0.0893(4) 1.0416(6) 0.1975(3) 0.035(3) Uani 1 1 d .
C92 C 0.0806(4) 0.6070(6) 0.1821(3) 0.038(3) Uani 1 1 d .
C93 C 0.0835(4) 0.5267(6) 0.1796(3) 0.036(3) Uani 1 1 d .
C94 C 0.0467(4) 0.4848(7) 0.1612(3) 0.042(3) Uani 1 1 d .
C95 C 0.0495(4) 0.4079(6) 0.1610(4) 0.050(3) Uani 1 1 d .
H95 H 0.0246 0.3804 0.1483 0.060 Uiso 1 1 calc R
C96 C 0.0891(4) 0.3739(6) 0.1796(3) 0.048(3) Uani 1 1 d .
H96 H 0.0905 0.3233 0.1802 0.058 Uiso 1 1 calc R
C97 C 0.1267(4) 0.4143(6) 0.1972(3) 0.039(3) Uani 1 1 d .
C98 C 0.1670(4) 0.3784(7) 0.2142(3) 0.053(3) Uani 1 1 d .
H98 H 0.1679 0.3278 0.2136 0.063 Uiso 1 1 calc R
C99 C 0.2038(5) 0.4156(9) 0.2310(3) 0.061(4) Uani 1 1 d .
H99 H 0.2305 0.3914 0.2423 0.073 Uiso 1 1 calc R
C100 C 0.2021(4) 0.4937(9) 0.2315(3) 0.063(4) Uani 1 1 d .
H100 H 0.2283 0.5190 0.2430 0.076 Uiso 1 1 calc R
C101 C 0.1638(4) 0.5334(8) 0.2160(3) 0.049(3) Uani 1 1 d .
H101 H 0.1633 0.5839 0.2176 0.059 Uiso 1 1 calc R
C102 C 0.1249(4) 0.4918(6) 0.1971(3) 0.038(3) Uani 1 1 d .
C103 C 0.1516(4) 0.2508(6) 0.1054(3) 0.037(3) Uani 1 1 d .
C104 C 0.2528(4) 0.1877(7) 0.1038(3) 0.045(3) Uani 1 1 d .
C105 C 0.2817(3) 0.1219(7) 0.1081(3) 0.039(3) Uani 1 1 d .
C106 C 0.2721(4) 0.0561(7) 0.1216(3) 0.048(3) Uani 1 1 d .
C107 C 0.3024(5) -0.0037(7) 0.1292(4) 0.060(4) Uani 1 1 d .
H107 H 0.2956 -0.0481 0.1388 0.072 Uiso 1 1 calc R
C108 C 0.3420(4) 0.0069(7) 0.1217(4) 0.058(4) Uani 1 1 d .
H108 H 0.3622 -0.0312 0.1272 0.069 Uiso 1 1 calc R
C109 C 0.3534(4) 0.0719(9) 0.1062(4) 0.061(4) Uani 1 1 d .
C110 C 0.3948(4) 0.0836(10) 0.0980(4) 0.073(5) Uani 1 1 d .
H110 H 0.4162 0.0472 0.1046 0.088 Uiso 1 1 calc R
C111 C 0.4036(5) 0.1472(12) 0.0806(5) 0.088(5) Uani 1 1 d .
H111 H 0.4301 0.1517 0.0746 0.106 Uiso 1 1 calc R
C112 C 0.3742(5) 0.2039(10) 0.0719(4) 0.070(4) Uani 1 1 d .
H112 H 0.3803 0.2470 0.0606 0.084 Uiso 1 1 calc R
C113 C 0.3353(5) 0.1944(9) 0.0808(3) 0.067(4) Uani 1 1 d .
H113 H 0.3149 0.2323 0.0743 0.080 Uiso 1 1 calc R
C114 C 0.3236(3) 0.1312(6) 0.0990(3) 0.031(2) Uani 1 1 d .
C115 C 0.1317(4) 0.4331(7) 0.1036(3) 0.046(3) Uani 1 1 d .
C116 C 0.1518(4) 0.5076(6) 0.1076(3) 0.040(3) Uani 1 1 d .
C117 C 0.1972(4) 0.5197(6) 0.1221(3) 0.047(3) Uani 1 1 d .
C118 C 0.2149(5) 0.5917(8) 0.1298(4) 0.066(4) Uani 1 1 d .
H118 H 0.2451 0.6003 0.1394 0.079 Uiso 1 1 calc R
C119 C 0.1834(7) 0.6496(7) 0.1220(4) 0.073(5) Uani 1 1 d .
H119 H 0.1940 0.6966 0.1289 0.088 Uiso 1 1 calc R
C120 C 0.1386(6) 0.6410(7) 0.1051(3) 0.057(4) Uani 1 1 d .
C121 C 0.1101(6) 0.7015(7) 0.0976(5) 0.072(5) Uani 1 1 d .
H121 H 0.1226 0.7475 0.1042 0.086 Uiso 1 1 calc R
C122 C 0.0647(6) 0.6970(8) 0.0812(4) 0.075(4) Uani 1 1 d .
H122 H 0.0467 0.7380 0.0764 0.090 Uiso 1 1 calc R
C123 C 0.0469(6) 0.6238(8) 0.0719(4) 0.076(5) Uani 1 1 d .
H123 H 0.0168 0.6160 0.0602 0.091 Uiso 1 1 calc R
C124 C 0.0758(5) 0.5677(8) 0.0806(4) 0.063(4) Uani 1 1 d .
H124 H 0.0636 0.5215 0.0742 0.076 Uiso 1 1 calc R
C125 C 0.1216(4) 0.5704(6) 0.0982(3) 0.037(3) Uani 1 1 d .
C126 C 0.0686(4) 0.1288(6) 0.1044(3) 0.041(3) Uani 1 1 d .
C127 C 0.0229(4) 0.1200(6) 0.1083(3) 0.038(3) Uani 1 1 d .
C128 C 0.0022(4) 0.1735(6) 0.1226(3) 0.042(3) Uani 1 1 d .
C129 C -0.0402(5) 0.1595(9) 0.1291(4) 0.060(4) Uani 1 1 d .
H129 H -0.0544 0.1964 0.1387 0.072 Uiso 1 1 calc R
C130 C -0.0581(4) 0.0953(9) 0.1216(4) 0.059(4) Uani 1 1 d .
H130 H -0.0849 0.0867 0.1265 0.070 Uiso 1 1 calc R
C131 C -0.0379(5) 0.0383(8) 0.1063(3) 0.057(4) Uani 1 1 d .
C132 C -0.0585(5) -0.0317(8) 0.0970(4) 0.069(4) Uani 1 1 d .
H132 H -0.0851 -0.0400 0.1024 0.083 Uiso 1 1 calc R
C133 C -0.0406(6) -0.0866(9) 0.0806(4) 0.089(6) Uani 1 1 d .
H133 H -0.0551 -0.1311 0.0748 0.107 Uiso 1 1 calc R
C134 C 0.0019(5) -0.0757(8) 0.0720(4) 0.070(4) Uani 1 1 d .
H134 H 0.0153 -0.1123 0.0612 0.083 Uiso 1 1 calc R
C135 C 0.0198(4) -0.0089(7) 0.0810(3) 0.054(3) Uani 1 1 d .
H135 H 0.0458 0.0005 0.0750 0.064 Uiso 1 1 calc R
C136 C 0.0023(4) 0.0481(6) 0.0988(3) 0.043(3) Uani 1 1 d .
C137 C 1.1190(3) 0.7506(6) 0.5089(3) 0.031(2) Uani 1 1 d .
C138 C 1.0159(3) 0.8198(6) 0.5054(3) 0.031(2) Uani 1 1 d .
C139 C 0.9866(3) 0.8788(6) 0.4991(3) 0.032(3) Uani 1 1 d .
C140 C 0.9961(4) 0.9452(6) 0.4824(3) 0.044(3) Uani 1 1 d .
C141 C 0.9646(5) 0.9988(7) 0.4703(4) 0.054(3) Uani 1 1 d .
H141 H 0.9719 1.0414 0.4594 0.065 Uiso 1 1 calc R
C142 C 0.9264(5) 0.9932(8) 0.4734(4) 0.065(4) Uani 1 1 d .
H142 H 0.9062 1.0309 0.4644 0.078 Uiso 1 1 calc R
C143 C 0.9140(4) 0.9308(7) 0.4901(3) 0.051(3) Uani 1 1 d .
C144 C 0.8717(5) 0.9241(8) 0.4936(4) 0.066(4) Uani 1 1 d .
H144 H 0.8515 0.9614 0.4835 0.079 Uiso 1 1 calc R
C145 C 0.8579(5) 0.8635(9) 0.5117(4) 0.073(4) Uani 1 1 d .
H145 H 0.8299 0.8605 0.5149 0.088 Uiso 1 1 calc R
C146 C 0.8895(4) 0.8084(7) 0.5244(4) 0.057(3) Uani 1 1 d .
H146 H 0.8817 0.7665 0.5358 0.069 Uiso 1 1 calc R
C147 C 0.9322(4) 0.8126(8) 0.5211(3) 0.051(3) Uani 1 1 d .
H147 H 0.9520 0.7746 0.5306 0.061 Uiso 1 1 calc R
C148 C 0.9453(4) 0.8743(6) 0.5035(3) 0.045(3) Uani 1 1 d .
C149 C 1.2043(4) 0.8672(6) 0.5061(3) 0.033(3) Uani 1 1 d .
C150 C 1.2451(4) 0.8785(6) 0.4989(3) 0.036(3) Uani 1 1 d .
C151 C 1.2647(4) 0.8228(8) 0.4828(3) 0.050(3) Uani 1 1 d .
C152 C 1.3007(4) 0.8355(7) 0.4700(4) 0.051(3) Uani 1 1 d .
H152 H 1.3127 0.7966 0.4598 0.061 Uiso 1 1 calc R
C153 C 1.3190(5) 0.8995(9) 0.4715(4) 0.069(4) Uani 1 1 d .
H153 H 1.3424 0.9063 0.4609 0.083 Uiso 1 1 calc R
C154 C 1.3027(4) 0.9598(7) 0.4896(3) 0.049(3) Uani 1 1 d .
C155 C 1.3221(4) 1.0277(9) 0.4939(4) 0.065(4) Uani 1 1 d .
H155 H 1.3466 1.0344 0.4850 0.078 Uiso 1 1 calc R
C156 C 1.3065(5) 1.0876(9) 0.5111(4) 0.074(5) Uani 1 1 d .
H156 H 1.3201 1.1330 0.5137 0.089 Uiso 1 1 calc R
C157 C 1.2703(4) 1.0755(6) 0.5239(4) 0.051(3) Uani 1 1 d .
H157 H 1.2595 1.1144 0.5353 0.062 Uiso 1 1 calc R
C158 C 1.2488(5) 1.0098(7) 0.5209(3) 0.058(4) Uani 1 1 d .
H158 H 1.2242 1.0049 0.5298 0.070 Uiso 1 1 calc R
C159 C 1.2654(4) 0.9482(7) 0.5036(3) 0.044(3) Uani 1 1 d .
C160 C 1.1347(4) 0.5628(5) 0.5058(3) 0.032(2) Uani 1 1 d .
C161 C 1.1156(4) 0.4926(6) 0.4983(3) 0.036(3) Uani 1 1 d .
C162 C 1.0707(4) 0.4816(6) 0.4827(3) 0.042(3) Uani 1 1 d .
C163 C 1.0524(4) 0.4151(7) 0.4698(4) 0.051(3) Uani 1 1 d .
H163 H 1.0219 0.4116 0.4590 0.061 Uiso 1 1 calc R
C164 C 1.0756(5) 0.3578(8) 0.4721(4) 0.066(4) Uani 1 1 d .
H164 H 1.0620 0.3135 0.4627 0.079 Uiso 1 1 calc R
C165 C 1.1232(5) 0.3617(7) 0.4896(4) 0.050(3) Uani 1 1 d .
C166 C 1.1489(6) 0.3007(8) 0.4943(4) 0.063(4) Uani 1 1 d .
H166 H 1.1349 0.2564 0.4858 0.076 Uiso 1 1 calc R
C167 C 1.1926(6) 0.3006(8) 0.5104(4) 0.077(5) Uani 1 1 d .
H167 H 1.2086 0.2576 0.5126 0.093 Uiso 1 1 calc R
C168 C 1.2149(5) 0.3698(7) 0.5244(4) 0.061(4) Uani 1 1 d .
H168 H 1.2455 0.3715 0.5350 0.073 Uiso 1 1 calc R
C169 C 1.1899(4) 0.4339(7) 0.5217(3) 0.051(3) Uani 1 1 d .
H169 H 1.2032 0.4782 0.5313 0.061 Uiso 1 1 calc R
C170 C 1.1419(4) 0.4280(7) 0.5032(3) 0.046(3) Uani 1 1 d .
C171 C 0.8776(10) -0.0639(16) 0.7040(11) 0.244(19) Uani 1 1 d .
H17H H 0.8601 -0.0389 0.6801 0.366 Uiso 1 1 calc R
H17I H 0.8638 -0.0594 0.7250 0.366 Uiso 1 1 calc R
H17J H 0.8799 -0.1144 0.6978 0.366 Uiso 1 1 calc R
C172 C 0.9525(8) -0.0554(13) 0.7481(8) 0.173(12) Uani 1 1 d .
H17N H 0.9413 -0.0948 0.7604 0.260 Uiso 1 1 calc R
H17O H 0.9627 -0.0170 0.7675 0.260 Uiso 1 1 calc R
H17P H 0.9765 -0.0726 0.7392 0.260 Uiso 1 1 calc R
C173 C 0.9281(7) 0.0264(10) 0.6956(5) 0.093(5) Uani 1 1 d .
H173 H 0.9045 0.0361 0.6725 0.112 Uiso 1 1 calc R
C174 C 0.1718(6) 0.7676(11) 0.1960(6) 0.101(6) Uani 1 1 d .
H174 H 0.1677 0.7968 0.1732 0.122 Uiso 1 1 calc R
C175 C 0.2452(9) 0.7938(14) 0.2079(8) 0.165(9) Uiso 1 1 d .
H17B H 0.2325 0.8205 0.1833 0.247 Uiso 1 1 calc R
H17C H 0.2668 0.7601 0.2043 0.247 Uiso 1 1 calc R
H17D H 0.2591 0.8271 0.2295 0.247 Uiso 1 1 calc R
C176 C 0.2249(8) 0.7169(14) 0.2494(8) 0.172(12) Uani 1 1 d .
H17K H 0.2565 0.7184 0.2610 0.258 Uiso 1 1 calc R
H17L H 0.2157 0.6676 0.2422 0.258 Uiso 1 1 calc R
H17M H 0.2113 0.7347 0.2687 0.258 Uiso 1 1 calc R
C177 C 0.4293(13) 0.8790(13) 0.2083(9) 0.27(2) Uani 1 1 d .
H17E H 0.4410 0.8702 0.1863 0.402 Uiso 1 1 calc R
H17F H 0.3991 0.8629 0.2009 0.402 Uiso 1 1 calc R
H17G H 0.4464 0.8528 0.2319 0.402 Uiso 1 1 calc R
C178 C 0.4216(10) 0.9776(12) 0.2491(9) 0.181(13) Uani 1 1 d .
H17Q H 0.4146 0.9351 0.2621 0.271 Uiso 1 1 calc R
H17R H 0.3965 1.0096 0.2416 0.271 Uiso 1 1 calc R
H17S H 0.4463 1.0023 0.2674 0.271 Uiso 1 1 calc R
C179 C 0.4453(6) 1.0080(9) 0.1984(6) 0.097(6) Uani 1 1 d .
H179 H 0.4504 0.9888 0.1753 0.116 Uiso 1 1 calc R
Cl01 Cl 0.13584(14) 0.05020(16) 0.05560(11) 0.0658(8) Uiso 1 1 d .
Cl02 Cl 0.23393(12) 0.35092(19) 0.05545(10) 0.0642(9) Uiso 1 1 d .
Cl03 Cl 0.03467(12) 0.34824(19) 0.05572(10) 0.0655(9) Uiso 1 1 d .
Cl04 Cl 0.30407(10) 0.08040(16) 0.37236(9) 0.0555(8) Uiso 1 1 d .
Cl05 Cl 0.12380(10) 0.23965(16) 0.37249(9) 0.0556(7) Uiso 1 1 d .
Cl06 Cl 0.29362(10) 0.43018(16) 0.37251(9) 0.0556(8) Uiso 1 1 d .
N1 N 0.2219(3) 0.2859(5) 0.4234(3) 0.039(2) Uani 1 1 d .
H1A H 0.1977 0.2626 0.4206 0.046 Uiso 1 1 calc R
N2 N 0.2237(3) 0.3615(5) 0.4271(2) 0.039(2) Uani 1 1 d .
N3 N 0.2938(3) 0.2852(5) 0.4234(3) 0.035(2) Uani 1 1 d .
H3 H 0.2937 0.3318 0.4206 0.043 Uiso 1 1 calc R
N4 N 0.3309(3) 0.2466(5) 0.4267(3) 0.035(2) Uani 1 1 d .
N5 N 0.2572(3) 0.1791(5) 0.4240(3) 0.041(2) Uani 1 1 d .
H5 H 0.2797 0.1550 0.4222 0.049 Uiso 1 1 calc R
N6 N 0.2203(3) 0.1436(5) 0.4265(3) 0.036(2) Uani 1 1 d .
N7 N 0.2640(3) 0.2220(4) 0.3279(3) 0.036(2) Uani 1 1 d .
H7 H 0.2697 0.1767 0.3335 0.043 Uiso 1 1 calc R
N8 N 0.2939(3) 0.2673(5) 0.3181(3) 0.041(2) Uani 1 1 d .
N9 N 0.1917(3) 0.2060(4) 0.3278(3) 0.039(2) Uani 1 1 d .
H9A H 0.1687 0.2218 0.3333 0.047 Uiso 1 1 calc R
N10 N 0.1951(3) 0.1350(5) 0.3183(3) 0.036(2) Uani 1 1 d .
N11 N 0.2210(3) 0.3218(4) 0.3275(2) 0.0349(19) Uani 1 1 d .
H11B H 0.2435 0.3504 0.3327 0.042 Uiso 1 1 calc R
N12 N 0.1785(3) 0.3487(5) 0.3180(3) 0.040(2) Uani 1 1 d .
N13 N -0.0287(3) 0.7139(5) 0.1756(3) 0.040(2) Uani 1 1 d .
H13A H -0.0283 0.6672 0.1779 0.048 Uiso 1 1 calc R
N14 N -0.0667(3) 0.7533(5) 0.1725(2) 0.040(2) Uani 1 1 d .
N15 N 0.0086(3) 0.8247(4) 0.1763(3) 0.037(2) Uani 1 1 d .
H15A H -0.0131 0.8494 0.1795 0.045 Uiso 1 1 calc R
N16 N 0.0460(3) 0.8589(5) 0.1722(2) 0.037(2) Uani 1 1 d .
N17 N 0.0451(3) 0.7129(5) 0.1753(3) 0.038(2) Uani 1 1 d .
H17A H 0.0696 0.7350 0.1775 0.045 Uiso 1 1 calc R
N18 N 0.0419(3) 0.6377(4) 0.1722(2) 0.034(2) Uani 1 1 d .
N19 N 0.1942(3) 0.2474(5) 0.1059(2) 0.040(2) Uani 1 1 d .
H19 H 0.2083 0.2868 0.1044 0.047 Uiso 1 1 calc R
N20 N 0.2150(3) 0.1810(4) 0.1087(2) 0.031(2) Uani 1 1 d .
N21 N 0.1286(3) 0.1876(5) 0.1059(2) 0.038(2) Uani 1 1 d .
H21 H 0.1406 0.1461 0.1044 0.046 Uiso 1 1 calc R
N22 N 0.0874(3) 0.1906(5) 0.1087(2) 0.034(2) Uani 1 1 d .
N23 N 0.1316(3) 0.3158(5) 0.1059(2) 0.034(2) Uani 1 1 d .
H23 H 0.1042 0.3180 0.1046 0.041 Uiso 1 1 calc R
N24 N 0.1557(3) 0.3768(5) 0.1083(2) 0.031(2) Uani 1 1 d .
N25 N 1.0776(3) 0.7536(5) 0.5081(2) 0.0313(19) Uani 1 1 d .
H25 H 1.0636 0.7145 0.5101 0.038 Uiso 1 1 calc R
N26 N 1.0564(3) 0.8212(5) 0.5038(2) 0.036(2) Uani 1 1 d .
N27 N 1.1415(3) 0.8107(4) 0.5081(2) 0.033(2) Uani 1 1 d .
H27 H 1.1302 0.8525 0.5103 0.040 Uiso 1 1 calc R
N28 N 1.1839(3) 0.8063(5) 0.5037(2) 0.036(2) Uani 1 1 d .
N29 N 1.1379(3) 0.6862(4) 0.5084(2) 0.034(2) Uani 1 1 d .
H29 H 1.1656 0.6838 0.5111 0.040 Uiso 1 1 calc R
N30 N 1.1126(3) 0.6217(5) 0.5035(2) 0.033(2) Uani 1 1 d .
N31 N 0.9219(6) -0.0315(8) 0.7178(5) 0.103(5) Uani 1 1 d .
N32 N 0.2133(5) 0.7571(9) 0.2174(5) 0.101(4) Uani 1 1 d .
N33 N 0.4313(5) 0.9586(8) 0.2175(4) 0.091(4) Uani 1 1 d .
O1 O 0.2626(3) 0.4866(4) 0.4560(3) 0.050(2) Uani 1 1 d .
H1 H 0.2618 0.4428 0.4514 0.075 Uiso 1 1 calc R
O2 O 0.3896(3) 0.1418(4) 0.4556(3) 0.054(2) Uani 1 1 d .
H2 H 0.3660 0.1635 0.4513 0.082 Uiso 1 1 calc R
O3 O 0.1534(3) 0.1243(4) 0.4558(3) 0.051(2) Uani 1 1 d .
H3A H 0.1746 0.1458 0.4525 0.077 Uiso 1 1 calc R
O4 O 0.3201(3) 0.3821(4) 0.2858(3) 0.058(2) Uani 1 1 d .
H4 H 0.3048 0.3613 0.2976 0.087 Uiso 1 1 calc R
O5 O 0.2225(3) 0.0208(4) 0.2856(2) 0.054(2) Uani 1 1 d .
H5B H 0.2238 0.0619 0.2952 0.080 Uiso 1 1 calc R
O6 O 0.0905(3) 0.3464(4) 0.2853(2) 0.057(2) Uani 1 1 d .
H6A H 0.1144 0.3275 0.2971 0.086 Uiso 1 1 calc R
O7 O -0.1253(3) 0.8569(4) 0.1418(2) 0.054(2) Uani 1 1 d .
H7A H -0.1029 0.8338 0.1432 0.081 Uiso 1 1 calc R
O8 O 0.1119(3) 0.8823(4) 0.1416(2) 0.055(2) Uani 1 1 d .
H8A H 0.0896 0.8607 0.1423 0.083 Uiso 1 1 calc R
O9 O 0.0054(3) 0.5152(5) 0.1426(2) 0.060(2) Uani 1 1 d .
H9B H -0.0095 0.4868 0.1256 0.091 Uiso 1 1 calc R
O10 O 0.2360(3) 0.0436(5) 0.1310(3) 0.065(3) Uani 1 1 d .
H10 H 0.2206 0.0803 0.1268 0.097 Uiso 1 1 calc R
O11 O 0.0183(3) 0.2375(5) 0.1306(3) 0.063(2) Uani 1 1 d .
H11 H 0.0424 0.2392 0.1267 0.095 Uiso 1 1 calc R
O12 O 0.2249(3) 0.4674(5) 0.1297(3) 0.065(3) Uani 1 1 d .
H12 H 0.2117 0.4287 0.1233 0.098 Uiso 1 1 calc R
O13 O 1.0380(3) 0.9594(4) 0.4793(2) 0.054(2) Uani 1 1 d .
H13 H 1.0543 0.9245 0.4881 0.082 Uiso 1 1 calc R
O14 O 1.2497(3) 0.7517(4) 0.4791(3) 0.056(2) Uani 1 1 d .
H14 H 1.2278 0.7488 0.4868 0.083 Uiso 1 1 calc R
O15 O 1.0404(3) 0.5388(4) 0.4786(3) 0.055(2) Uani 1 1 d .
H15 H 1.0538 0.5771 0.4858 0.083 Uiso 1 1 calc R
O16 O 0.9576(3) 0.0655(5) 0.7005(3) 0.069(3) Uani 1 1 d .
O17 O 0.4534(3) 1.0683(5) 0.2013(3) 0.067(2) Uani 1 1 d .
O18 O 0.1392(3) 0.7460(5) 0.2010(3) 0.066(2) Uani 1 1 d .
OW1 O 0.8099(12) 0.036(2) 0.5647(12) 0.366(19) Uiso 1 1 d .
OW2 O 0.1556(10) -0.1220(17) 0.0654(10) 0.319(15) Uiso 1 1 d .
OW3 O 0.4205(10) 0.8612(15) 0.1010(10) 0.276(12) Uiso 1 1 d .
OW4 O -0.0539(11) 0.4222(18) 0.0532(11) 0.328(16) Uiso 1 1 d .

loop_
_atom_site_aniso_label
_atom_site_aniso_U_11
_atom_site_aniso_U_22
_atom_site_aniso_U_33
_atom_site_aniso_U_23
_atom_site_aniso_U_13
_atom_site_aniso_U_12
C1 0.026(6) 0.021(6) 0.041(5) -0.003(4) 0.010(4) -0.005(5)
C2 0.029(6) 0.044(7) 0.035(5) -0.005(5) 0.020(4) -0.001(6)
C3 0.042(7) 0.038(7) 0.036(5) 0.006(5) 0.014(5) 0.003(6)
C4 0.045(8) 0.032(7) 0.044(6) -0.012(5) 0.011(5) -0.003(6)
C5 0.058(9) 0.050(8) 0.044(6) -0.018(5) 0.006(6) 0.010(7)
C6 0.064(9) 0.048(8) 0.047(6) -0.009(5) 0.025(6) 0.004(7)
C7 0.052(8) 0.051(8) 0.036(6) 0.000(5) 0.017(5) 0.018(7)
C8 0.095(11) 0.046(8) 0.036(6) -0.001(5) 0.004(6) 0.036(8)
C9 0.069(10) 0.073(10) 0.050(7) 0.013(7) 0.006(7) 0.027(9)
C10 0.057(9) 0.053(9) 0.045(6) -0.012(6) 0.017(6) -0.012(7)
C11 0.032(7) 0.044(7) 0.045(6) 0.002(5) 0.016(5) 0.005(6)
C12 0.051(8) 0.038(7) 0.037(5) 0.003(5) 0.031(5) 0.014(6)
C13 0.032(7) 0.038(7) 0.035(5) -0.011(4) 0.011(5) -0.007(5)
C14 0.028(6) 0.041(7) 0.044(5) -0.003(5) 0.014(5) -0.012(6)
C15 0.035(7) 0.037(7) 0.056(7) 0.011(5) 0.026(5) 0.014(6)
C16 0.038(8) 0.062(9) 0.059(7) 0.000(6) -0.009(6) 0.008(7)
C17 0.028(6) 0.056(8) 0.057(7) 0.001(6) 0.020(5) -0.002(6)
C18 0.023(6) 0.066(8) 0.033(5) -0.007(5) 0.006(4) 0.004(6)
C19 0.041(7) 0.093(11) 0.042(6) -0.002(6) 0.026(5) -0.019(7)
C20 0.040(8) 0.102(12) 0.051(7) 0.010(7) 0.023(6) -0.024(8)
C21 0.045(8) 0.055(9) 0.066(8) 0.002(6) 0.009(6) -0.001(7)
C22 0.029(6) 0.048(7) 0.039(6) -0.004(5) 0.007(5) -0.010(6)
C23 0.026(6) 0.052(7) 0.023(4) -0.014(4) 0.006(4) -0.007(5)
C24 0.039(6) 0.026(6) 0.032(5) 0.001(4) -0.002(4) 0.007(5)
C25 0.042(7) 0.025(6) 0.033(5) -0.001(4) 0.005(5) -0.005(5)
C26 0.045(7) 0.035(7) 0.044(6) 0.011(5) 0.021(5) 0.001(6)
C27 0.062(9) 0.041(7) 0.051(6) 0.013(5) 0.034(6) -0.013(6)
C28 0.049(7) 0.024(6) 0.049(6) 0.000(5) 0.017(5) -0.011(5)
C29 0.047(7) 0.041(7) 0.033(5) 0.009(5) 0.010(5) -0.003(6)
C30 0.096(11) 0.046(8) 0.045(7) 0.002(6) 0.013(7) -0.030(8)
C31 0.082(10) 0.049(9) 0.055(7) -0.017(6) 0.028(7) -0.004(8)
C32 0.065(9) 0.048(8) 0.053(7) 0.000(6) 0.023(6) -0.006(7)
C33 0.048(7) 0.039(7) 0.043(6) 0.004(5) 0.009(5) 0.014(6)
C34 0.045(7) 0.036(7) 0.026(5) 0.005(4) -0.001(5) -0.004(6)
C35 0.035(6) 0.039(7) 0.038(5) -0.002(5) 0.012(4) 0.005(5)
C36 0.030(6) 0.054(8) 0.038(5) -0.012(5) 0.009(5) -0.016(6)
C37 0.037(7) 0.049(7) 0.028(5) -0.001(5) 0.009(4) -0.010(6)
C38 0.053(8) 0.049(8) 0.027(5) -0.005(5) 0.002(5) 0.003(7)
C39 0.046(7) 0.063(8) 0.040(6) 0.003(5) 0.012(5) -0.028(6)
C40 0.038(7) 0.048(7) 0.045(6) -0.003(5) 0.015(5) -0.014(6)
C41 0.027(6) 0.070(9) 0.031(5) -0.011(5) 0.005(4) 0.000(6)
C42 0.023(7) 0.113(13) 0.051(7) -0.008(7) 0.017(5) 0.005(7)
C43 0.037(7) 0.112(13) 0.075(9) 0.013(9) 0.026(7) 0.032(8)
C44 0.056(9) 0.057(9) 0.062(8) 0.007(6) 0.027(7) 0.026(7)
C45 0.028(6) 0.055(8) 0.049(6) -0.006(6) 0.005(5) -0.012(6)
C46 0.025(6) 0.042(7) 0.036(5) -0.012(5) 0.002(4) 0.004(5)
C47 0.049(7) 0.024(6) 0.042(6) 0.008(4) 0.009(5) 0.009(6)
C48 0.036(6) 0.030(6) 0.029(5) 0.000(4) 0.011(4) -0.008(5)
C49 0.031(7) 0.053(8) 0.038(6) 0.009(5) 0.011(5) -0.007(6)
C50 0.073(9) 0.036(7) 0.042(6) -0.004(5) 0.023(6) 0.006(6)
C51 0.070(8) 0.027(6) 0.037(6) 0.004(4) 0.017(6) 0.002(6)
C52 0.054(7) 0.044(7) 0.025(5) 0.005(5) 0.010(5) -0.030(6)
C53 0.063(9) 0.064(9) 0.039(6) -0.006(6) 0.014(6) -0.028(7)
C54 0.056(9) 0.079(10) 0.071(9) -0.012(7) 0.016(7) -0.044(8)
C55 0.048(8) 0.071(10) 0.080(9) 0.011(8) 0.026(7) -0.011(8)
C56 0.067(10) 0.035(7) 0.049(7) 0.017(5) 0.003(6) -0.014(7)
C57 0.036(6) 0.034(7) 0.034(5) 0.013(5) 0.011(5) 0.005(5)
C58 0.037(7) 0.059(8) 0.030(5) 0.003(5) 0.008(5) 0.003(6)
C59 0.033(6) 0.032(6) 0.033(5) -0.002(4) 0.018(4) 0.005(5)
C60 0.080(10) 0.025(6) 0.034(5) -0.001(5) 0.004(6) 0.005(7)
C61 0.039(7) 0.068(9) 0.050(7) -0.001(6) 0.004(5) 0.009(6)
C62 0.038(6) 0.053(7) 0.043(6) -0.002(5) 0.015(5) 0.010(6)
C63 0.052(8) 0.029(6) 0.039(5) 0.000(4) 0.025(5) 0.012(6)
C64 0.080(10) 0.042(8) 0.045(6) 0.010(5) 0.018(6) 0.025(7)
C65 0.098(12) 0.031(7) 0.083(10) 0.006(6) 0.005(9) 0.023(8)
C66 0.051(9) 0.044(9) 0.105(11) -0.017(7) 0.039(8) -0.018(7)
C67 0.040(7) 0.053(8) 0.045(6) -0.005(5) 0.023(5) 0.003(6)
C68 0.056(8) 0.030(6) 0.039(6) 0.007(5) 0.017(5) 0.003(6)
C69 0.034(7) 0.044(7) 0.050(6) 0.004(5) 0.022(5) 0.004(6)
C70 0.025(6) 0.033(6) 0.048(6) -0.004(5) 0.015(5) -0.010(5)
C71 0.033(7) 0.035(7) 0.039(5) -0.002(5) 0.001(5) -0.007(6)
C72 0.049(8) 0.031(7) 0.043(6) -0.011(5) -0.002(5) -0.014(6)
C73 0.032(7) 0.036(7) 0.058(7) -0.002(5) 0.011(5) 0.011(6)
C74 0.044(7) 0.052(8) 0.043(6) -0.010(6) 0.008(5) -0.003(6)
C75 0.040(7) 0.056(8) 0.040(6) -0.020(6) 0.020(5) -0.015(6)
C76 0.049(8) 0.049(8) 0.048(6) -0.011(6) 0.017(6) -0.013(6)
C77 0.055(9) 0.104(13) 0.050(7) -0.021(8) 0.035(6) -0.034(9)
C78 0.075(10) 0.050(8) 0.050(7) 0.008(6) 0.024(7) -0.024(7)
C79 0.063(9) 0.043(8) 0.046(6) -0.005(5) 0.014(6) -0.018(7)
C80 0.040(7) 0.036(7) 0.038(5) -0.007(5) 0.008(5) -0.012(6)
C81 0.042(7) 0.028(6) 0.044(6) 0.001(5) 0.015(5) -0.008(5)
C82 0.043(7) 0.037(7) 0.038(5) 0.006(5) 0.017(5) 0.008(6)
C83 0.039(7) 0.055(8) 0.038(6) 0.003(5) 0.012(5) 0.003(6)
C84 0.051(8) 0.054(9) 0.058(7) 0.013(6) 0.025(6) -0.010(7)
C85 0.060(9) 0.057(9) 0.034(6) 0.004(5) 0.005(6) -0.008(7)
C86 0.053(8) 0.028(6) 0.045(6) 0.010(5) 0.001(6) -0.006(6)
C87 0.062(8) 0.035(7) 0.044(6) 0.000(5) 0.005(6) 0.000(6)
C88 0.112(13) 0.015(6) 0.056(8) -0.005(5) -0.005(8) -0.015(8)
C89 0.088(11) 0.042(8) 0.043(6) -0.007(5) 0.020(6) 0.013(8)
C90 0.064(8) 0.038(7) 0.039(6) 0.003(5) 0.015(6) 0.005(6)
C91 0.045(7) 0.026(6) 0.032(5) 0.000(4) 0.010(5) 0.001(5)
C92 0.044(7) 0.030(6) 0.041(5) 0.004(4) 0.016(5) 0.009(6)
C93 0.041(7) 0.032(6) 0.037(5) -0.003(4) 0.016(5) 0.004(6)
C94 0.041(7) 0.046(8) 0.044(6) 0.001(5) 0.021(5) 0.002(6)
C95 0.065(9) 0.035(7) 0.059(7) -0.016(5) 0.032(7) -0.015(7)
C96 0.069(9) 0.032(7) 0.037(6) -0.003(5) 0.008(6) 0.017(7)
C97 0.046(7) 0.044(7) 0.026(5) 0.002(5) 0.013(5) 0.008(6)
C98 0.057(9) 0.056(8) 0.047(6) 0.003(6) 0.018(6) 0.017(7)
C99 0.060(9) 0.087(11) 0.043(7) 0.015(7) 0.027(6) 0.041(9)
C100 0.044(8) 0.089(12) 0.046(7) -0.001(7) 0.000(6) 0.009(8)
C101 0.040(7) 0.067(9) 0.040(6) -0.004(6) 0.013(5) 0.004(7)
C102 0.036(7) 0.049(8) 0.029(5) 0.002(5) 0.012(5) 0.006(6)
C103 0.044(7) 0.033(7) 0.032(5) 0.000(4) 0.010(5) -0.003(6)
C104 0.032(7) 0.062(8) 0.035(5) -0.003(5) 0.003(5) 0.013(6)
C105 0.028(6) 0.054(8) 0.035(5) -0.017(5) 0.009(5) 0.001(6)
C106 0.036(7) 0.059(9) 0.047(6) 0.007(6) 0.007(5) 0.021(7)
C107 0.058(9) 0.033(7) 0.072(8) -0.006(6) -0.005(7) 0.005(7)
C108 0.041(8) 0.045(8) 0.073(8) -0.019(6) -0.003(6) 0.021(7)
C109 0.052(9) 0.090(11) 0.040(6) -0.014(7) 0.014(6) 0.023(8)
C110 0.027(7) 0.130(15) 0.063(8) -0.020(9) 0.013(6) 0.011(8)
C111 0.031(8) 0.154(18) 0.083(11) 0.003(11) 0.021(7) -0.003(10)
C112 0.036(8) 0.115(13) 0.074(9) -0.003(8) 0.038(7) 0.008(8)
C113 0.050(9) 0.095(12) 0.039(6) -0.003(7) -0.009(6) 0.017(8)
C114 0.032(6) 0.030(6) 0.033(5) -0.001(4) 0.011(4) -0.007(5)
C115 0.061(8) 0.044(8) 0.034(5) -0.011(5) 0.017(5) -0.009(7)
C116 0.055(8) 0.030(7) 0.044(6) 0.002(5) 0.030(6) 0.007(6)
C117 0.057(9) 0.027(7) 0.051(6) 0.002(5) 0.009(6) 0.002(6)
C118 0.069(10) 0.067(10) 0.074(9) -0.019(7) 0.039(7) -0.046(9)
C119 0.143(16) 0.015(6) 0.077(9) -0.013(6) 0.055(10) -0.016(9)
C120 0.094(11) 0.043(8) 0.038(6) 0.000(5) 0.027(7) 0.014(8)
C121 0.120(15) 0.021(7) 0.088(10) 0.010(6) 0.053(10) 0.019(8)
C122 0.102(13) 0.045(9) 0.068(9) -0.003(6) 0.013(8) 0.014(9)
C123 0.093(12) 0.062(10) 0.065(8) 0.024(7) 0.013(8) 0.031(9)
C124 0.098(12) 0.050(9) 0.051(7) -0.004(6) 0.037(8) -0.002(9)
C125 0.050(7) 0.027(6) 0.036(5) -0.010(4) 0.017(5) 0.003(6)
C126 0.045(7) 0.043(7) 0.037(5) 0.016(5) 0.014(5) 0.007(6)
C127 0.041(7) 0.038(7) 0.024(5) 0.016(4) -0.004(4) -0.014(6)
C128 0.044(8) 0.027(7) 0.060(7) -0.010(5) 0.024(6) -0.010(6)
C129 0.049(8) 0.077(11) 0.057(8) 0.020(7) 0.021(6) 0.018(8)
C130 0.035(7) 0.082(11) 0.069(8) 0.022(7) 0.029(6) -0.007(8)
C131 0.050(8) 0.075(10) 0.034(6) 0.020(6) -0.005(5) -0.025(8)
C132 0.072(10) 0.062(10) 0.068(9) 0.000(7) 0.012(7) -0.028(8)
C133 0.116(14) 0.080(12) 0.054(8) 0.024(8) 0.001(8) -0.069(11)
C134 0.094(11) 0.058(9) 0.047(7) -0.010(6) 0.007(7) -0.024(8)
C135 0.060(9) 0.054(9) 0.046(6) 0.016(6) 0.015(6) -0.015(7)
C136 0.051(8) 0.035(7) 0.037(6) 0.010(5) 0.008(5) -0.002(6)
C137 0.032(6) 0.028(6) 0.035(5) -0.001(4) 0.012(4) 0.007(5)
C138 0.027(6) 0.031(6) 0.036(5) -0.008(4) 0.013(4) 0.003(5)
C139 0.030(6) 0.030(6) 0.028(5) 0.002(4) -0.003(4) 0.002(5)
C140 0.051(8) 0.025(7) 0.051(6) -0.010(5) 0.007(6) 0.006(6)
C141 0.060(9) 0.040(8) 0.058(7) -0.002(6) 0.012(6) 0.006(7)
C142 0.046(9) 0.063(10) 0.076(9) -0.006(7) 0.003(7) 0.001(7)
C143 0.035(7) 0.062(9) 0.052(7) -0.019(6) 0.006(5) 0.002(7)
C144 0.052(9) 0.072(10) 0.072(9) -0.020(7) 0.015(7) 0.023(8)
C145 0.042(8) 0.098(13) 0.081(10) -0.005(9) 0.021(7) 0.013(9)
C146 0.051(8) 0.059(9) 0.060(7) -0.009(6) 0.015(6) -0.004(7)
C147 0.032(7) 0.087(10) 0.039(6) -0.006(6) 0.018(5) -0.005(7)
C148 0.057(9) 0.041(7) 0.031(5) -0.008(5) 0.003(5) 0.005(6)
C149 0.035(6) 0.026(6) 0.033(5) 0.007(4) 0.005(4) -0.014(5)
C150 0.036(7) 0.046(7) 0.028(5) -0.003(4) 0.015(4) -0.002(6)
C151 0.020(6) 0.083(11) 0.046(6) 0.013(6) 0.008(5) 0.009(7)
C152 0.037(7) 0.050(8) 0.068(8) 0.006(6) 0.019(6) -0.005(6)
C153 0.054(9) 0.078(11) 0.078(9) 0.027(8) 0.024(7) 0.004(8)
C154 0.036(7) 0.052(8) 0.057(7) 0.022(6) 0.013(6) -0.006(6)
C155 0.042(8) 0.085(11) 0.056(8) 0.026(7) -0.002(6) -0.023(8)
C156 0.074(11) 0.086(12) 0.046(7) 0.028(7) -0.006(7) -0.035(9)
C157 0.060(8) 0.027(7) 0.073(8) 0.008(5) 0.028(7) -0.004(6)
C158 0.077(10) 0.053(9) 0.033(6) -0.006(5) -0.001(6) -0.020(8)
C159 0.036(7) 0.056(8) 0.034(5) 0.014(5) 0.003(5) 0.003(6)
C160 0.052(7) 0.022(6) 0.029(5) 0.009(4) 0.023(5) 0.013(5)
C161 0.038(7) 0.047(8) 0.024(5) -0.001(4) 0.011(4) -0.004(6)
C162 0.041(7) 0.038(7) 0.044(6) -0.005(5) 0.011(5) -0.017(6)
C163 0.047(8) 0.050(8) 0.058(7) -0.005(6) 0.018(6) 0.006(7)
C164 0.061(9) 0.053(9) 0.092(10) -0.028(7) 0.034(8) -0.002(8)
C165 0.065(9) 0.038(7) 0.056(7) -0.001(5) 0.033(6) -0.008(7)
C166 0.085(11) 0.047(9) 0.072(9) 0.013(6) 0.043(8) 0.007(8)
C167 0.121(15) 0.047(9) 0.077(9) 0.005(7) 0.048(10) 0.051(10)
C168 0.063(9) 0.058(9) 0.066(8) 0.004(6) 0.028(7) 0.027(7)
C169 0.064(9) 0.050(8) 0.036(6) 0.002(5) 0.012(5) 0.026(7)
C170 0.059(8) 0.045(8) 0.039(6) 0.001(5) 0.024(6) 0.003(7)
C171 0.25(3) 0.24(3) 0.29(4) -0.10(3) 0.15(3) -0.20(3)
C172 0.16(2) 0.17(2) 0.21(3) 0.13(2) 0.08(2) 0.019(18)
C173 0.119(16) 0.083(13) 0.086(11) 0.002(10) 0.043(11) -0.004(12)
C174 0.056(11) 0.142(17) 0.122(15) -0.067(12) 0.052(11) -0.032(11)
C176 0.127(19) 0.21(3) 0.13(2) 0.065(19) -0.027(15) -0.019(18)
C177 0.40(5) 0.12(2) 0.19(3) 0.028(19) -0.05(3) -0.15(3)
C178 0.27(3) 0.116(19) 0.23(3) 0.031(19) 0.19(3) 0.05(2)
C179 0.094(12) 0.045(10) 0.130(15) 0.021(9) 0.000(11) -0.018(9)
N1 0.033(6) 0.029(5) 0.061(6) -0.002(4) 0.025(4) -0.011(4)
N2 0.049(6) 0.029(5) 0.039(5) 0.001(4) 0.014(4) -0.001(5)
N3 0.026(5) 0.020(5) 0.061(5) 0.003(4) 0.014(4) 0.006(4)
N4 0.026(5) 0.031(5) 0.047(5) -0.002(4) 0.010(4) -0.003(4)
N5 0.023(5) 0.039(6) 0.065(6) 0.003(4) 0.021(4) 0.002(4)
N6 0.035(5) 0.026(5) 0.048(5) 0.005(4) 0.014(4) 0.004(4)
N7 0.035(5) 0.023(4) 0.056(5) 0.002(4) 0.022(4) -0.005(4)
N8 0.042(6) 0.036(6) 0.042(5) 0.004(4) 0.010(4) 0.004(5)
N9 0.034(5) 0.027(5) 0.060(5) -0.003(4) 0.019(4) 0.000(4)
N10 0.038(6) 0.020(5) 0.055(5) 0.003(4) 0.024(4) 0.003(4)
N11 0.023(4) 0.027(5) 0.060(5) 0.001(4) 0.020(4) 0.005(4)
N12 0.040(6) 0.031(6) 0.044(5) -0.009(4) 0.004(4) -0.008(5)
N13 0.031(5) 0.026(5) 0.060(6) 0.000(4) 0.011(4) -0.005(4)
N14 0.026(5) 0.050(6) 0.040(4) -0.004(4) 0.005(4) 0.012(5)
N15 0.044(6) 0.021(5) 0.052(5) 0.006(4) 0.022(4) 0.004(4)
N16 0.028(5) 0.044(6) 0.041(5) 0.002(4) 0.012(4) -0.018(4)
N17 0.031(5) 0.032(5) 0.051(5) -0.003(4) 0.014(4) -0.001(4)
N18 0.042(6) 0.019(5) 0.047(5) -0.003(4) 0.024(4) 0.004(4)
N19 0.039(6) 0.028(5) 0.048(5) 0.001(4) 0.008(4) -0.006(5)
N20 0.038(6) 0.028(5) 0.027(4) -0.003(3) 0.010(4) 0.004(4)
N21 0.035(6) 0.037(6) 0.046(5) 0.009(4) 0.016(4) 0.012(5)
N22 0.027(5) 0.030(5) 0.040(5) -0.003(4) 0.004(4) -0.002(4)
N23 0.028(5) 0.024(5) 0.052(5) -0.005(4) 0.015(4) -0.003(4)
N24 0.037(5) 0.028(5) 0.029(4) 0.006(3) 0.011(4) 0.001(4)
N25 0.014(4) 0.031(5) 0.051(5) -0.001(4) 0.014(3) -0.003(4)
N26 0.036(5) 0.030(5) 0.040(5) 0.000(4) 0.009(4) 0.005(4)
N27 0.030(5) 0.019(5) 0.056(5) 0.004(4) 0.024(4) 0.003(4)
N28 0.037(5) 0.045(6) 0.030(4) -0.001(4) 0.018(4) 0.000(5)
N29 0.034(5) 0.025(5) 0.048(5) -0.003(4) 0.022(4) -0.003(4)
N30 0.029(5) 0.036(6) 0.041(5) -0.003(4) 0.020(4) 0.001(4)
N31 0.127(13) 0.087(10) 0.088(10) 0.014(8) 0.023(9) 0.010(10)
N32 0.080(11) 0.133(13) 0.106(11) -0.003(10) 0.053(9) -0.023(10)
N33 0.104(11) 0.076(10) 0.088(9) -0.010(7) 0.022(8) -0.020(8)
O1 0.039(5) 0.019(4) 0.088(6) -0.014(4) 0.014(4) -0.006(4)
O2 0.033(5) 0.046(5) 0.083(6) 0.015(4) 0.016(4) 0.007(4)
O3 0.052(5) 0.032(5) 0.086(6) -0.003(4) 0.044(4) -0.009(4)
O4 0.051(6) 0.047(5) 0.078(6) 0.012(4) 0.025(5) 0.002(5)
O5 0.060(6) 0.042(5) 0.065(5) -0.016(4) 0.029(4) -0.001(4)
O6 0.055(5) 0.051(6) 0.057(5) 0.009(4) 0.005(4) 0.005(4)
O7 0.057(5) 0.051(5) 0.066(5) 0.016(4) 0.035(4) 0.004(4)
O8 0.068(6) 0.037(5) 0.071(5) -0.015(4) 0.035(5) 0.000(4)
O9 0.042(5) 0.077(6) 0.056(5) 0.000(4) 0.005(4) 0.016(5)
O10 0.045(5) 0.044(5) 0.103(7) 0.016(5) 0.021(5) 0.008(4)
O11 0.059(6) 0.057(6) 0.097(6) -0.004(5) 0.059(5) 0.003(5)
O12 0.047(5) 0.045(5) 0.096(7) -0.015(5) 0.009(5) -0.007(5)
O13 0.047(5) 0.051(5) 0.075(5) 0.017(4) 0.033(4) 0.008(4)
O14 0.056(6) 0.029(5) 0.088(6) -0.008(4) 0.031(4) -0.011(4)
O15 0.037(5) 0.042(5) 0.085(6) -0.005(4) 0.016(4) 0.002(4)
O16 0.055(6) 0.075(7) 0.089(7) -0.014(5) 0.040(5) -0.020(5)
O17 0.075(6) 0.046(6) 0.078(6) 0.008(4) 0.019(5) -0.004(5)
O18 0.055(6) 0.074(6) 0.067(5) -0.014(4) 0.017(4) -0.020(5)

loop_
_atom_type_symbol
_atom_type_description
_atom_type_scat_dispersion_real
_atom_type_scat_dispersion_imag
_atom_type_scat_source
C C 0.0033 0.0016 'International Tables Vol C Tables 4.2.6.8 and 6.1.1.4'
H H 0.0000 0.0000 'International Tables Vol C Tables 4.2.6.8 and 6.1.1.4'
Cl Cl 0.1484 0.1585 'International Tables Vol C Tables 4.2.6.8 and 6.1.1.4'
N N 0.0061 0.0033 'International Tables Vol C Tables 4.2.6.8 and 6.1.1.4'
O O 0.0106 0.0060 'International Tables Vol C Tables 4.2.6.8 and 6.1.1.4'

loop_
_geom_angle_atom_site_label_1
_geom_angle_atom_site_label_2
_geom_angle_atom_site_label_3
_geom_angle
N1 C1 N3 122.4(10)
N1 C1 N5 118.5(10)
N3 C1 N5 118.9(10)
N2 C2 C3 122.4(10)
C4 C3 C12 120.4(10)
C4 C3 C2 120.7(10)
C12 C3 C2 118.9(10)
O1 C4 C3 124.2(10)
O1 C4 C5 114.5(10)
C3 C4 C5 121.2(11)
C6 C5 C4 120.0(12)
C6 C5 H5A 120.0
C4 C5 H5A 120.0
C5 C6 C7 120.2(12)
C5 C6 H6 119.9
C7 C6 H6 119.9
C12 C7 C8 121.6(12)
C12 C7 C6 120.5(11)
C8 C7 C6 117.8(12)
C9 C8 C7 117.2(12)
C9 C8 H8 121.4
C7 C8 H8 121.4
C10 C9 C8 120.9(13)
C10 C9 H9 119.6
C8 C9 H9 119.6
C11 C10 C9 122.1(12)
C11 C10 H10A 118.9
C9 C10 H10A 118.9
C10 C11 C12 120.9(11)
C10 C11 H11A 119.6
C12 C11 H11A 119.6
C7 C12 C11 117.2(11)
C7 C12 C3 117.8(11)
C11 C12 C3 124.9(10)
N4 C13 C14 123.9(10)
C15 C14 C23 118.9(10)
C15 C14 C13 120.2(10)
C23 C14 C13 120.9(10)
O2 C15 C14 123.0(10)
O2 C15 C16 117.0(10)
C14 C15 C16 120.0(11)
C17 C16 C15 121.3(12)
C17 C16 H16 119.3
C15 C16 H16 119.3
C16 C17 C18 121.4(11)
C16 C17 H17 119.3
C18 C17 H17 119.3
C23 C18 C17 119.2(11)
C23 C18 C19 120.1(12)
C17 C18 C19 120.7(11)
C20 C19 C18 118.9(13)
C20 C19 H19A 120.5
C18 C19 H19A 120.5
C21 C20 C19 121.1(13)
C21 C20 H20 119.4
C19 C20 H20 119.4
C20 C21 C22 123.7(13)
C20 C21 H21A 118.1
C22 C21 H21A 118.1
C21 C22 C23 118.6(11)
C21 C22 H22 120.7
C23 C22 H22 120.7
C18 C23 C22 117.5(11)
C18 C23 C14 119.0(10)
C22 C23 C14 123.4(10)
N6 C24 C25 122.7(10)
C26 C25 C24 121.9(10)
C26 C25 C34 119.3(10)
C24 C25 C34 118.8(10)
O3 C26 C25 122.7(10)
O3 C26 C27 116.7(10)
C25 C26 C27 120.5(11)
C28 C27 C26 121.3(12)
C28 C27 H27A 119.3
C26 C27 H27A 119.3
C27 C28 C29 119.5(11)
C27 C28 H28 120.3
C29 C28 H28 120.3
C34 C29 C28 121.5(11)
C34 C29 C30 120.6(12)
C28 C29 C30 117.8(11)
C31 C30 C29 117.9(13)
C31 C30 H30 121.0
C29 C30 H30 121.0
C32 C31 C30 121.1(13)
C32 C31 H31 119.4
C30 C31 H31 119.4
C31 C32 C33 123.1(13)
C31 C32 H32 118.4
C33 C32 H32 118.4
C32 C33 C34 118.6(12)
C32 C33 H33 120.7
C34 C33 H33 120.7
C29 C34 C33 118.7(11)
C29 C34 C25 117.8(11)
C33 C34 C25 123.5(11)
N11 C35 N7 120.0(10)
N11 C35 N9 122.0(9)
N7 C35 N9 117.9(9)
N8 C36 C37 123.6(11)
C38 C37 C46 120.3(10)
C38 C37 C36 119.1(11)
C46 C37 C36 120.3(9)
O4 C38 C37 124.8(11)
O4 C38 C39 114.5(11)
C37 C38 C39 120.7(12)
C38 C39 C40 118.8(11)
C38 C39 H39 120.6
C40 C39 H39 120.6
C41 C40 C39 120.8(11)
C41 C40 H40 119.6
C39 C40 H40 119.6
C40 C41 C46 121.6(11)
C40 C41 C42 119.2(12)
C46 C41 C42 119.2(12)
C43 C42 C41 118.6(12)
C43 C42 H42 120.7
C41 C42 H42 120.7
C44 C43 C42 119.6(12)
C44 C43 H43 120.2
C42 C43 H43 120.2
C45 C44 C43 124.0(13)
C45 C44 H44 118.0
C43 C44 H44 118.0
C44 C45 C46 119.3(12)
C44 C45 H45 120.4
C46 C45 H45 120.4
C45 C46 C41 119.4(11)
C45 C46 C37 122.9(10)
C41 C46 C37 117.7(9)
N10 C47 C48 124.6(11)
C49 C48 C57 119.4(9)
C49 C48 C47 120.4(10)
C57 C48 C47 119.9(9)
O5 C49 C48 122.8(10)
O5 C49 C50 114.5(11)
C48 C49 C50 122.7(11)
C51 C50 C49 116.6(11)
C51 C50 H50 121.7
C49 C50 H50 121.7
C52 C51 C50 122.9(10)
C52 C51 H51 118.5
C50 C51 H51 118.5
C51 C52 C53 121.7(11)
C51 C52 C57 120.1(10)
C53 C52 C57 118.3(12)
C54 C53 C52 121.6(12)
C54 C53 H53 119.2
C52 C53 H53 119.2
C53 C54 C55 120.3(12)
C53 C54 H54 119.9
C55 C54 H54 119.9
C56 C55 C54 120.7(14)
C56 C55 H55 119.6
C54 C55 H55 119.6
C55 C56 C57 120.7(12)
C55 C56 H56 119.6
C57 C56 H56 119.6
C48 C57 C52 118.3(9)
C48 C57 C56 123.4(9)
C52 C57 C56 118.3(11)
N12 C58 C59 123.7(11)
C60 C59 C68 118.6(9)
C60 C59 C58 121.0(10)
C68 C59 C58 120.1(9)
C59 C60 O6 124.2(11)
C59 C60 C61 121.9(10)
O6 C60 C61 113.8(11)
C60 C61 C62 118.7(11)
C60 C61 H61 120.6
C62 C61 H61 120.6
C63 C62 C61 122.0(10)
C63 C62 H62 119.0
C61 C62 H62 119.0
C62 C63 C64 121.3(11)
C62 C63 C68 119.5(10)
C64 C63 C68 119.2(11)
C65 C64 C63 119.9(12)
C65 C64 H64 120.1
C63 C64 H64 120.1
C64 C65 C66 120.0(12)
C64 C65 H65 120.0
C66 C65 H65 120.0
C65 C66 C67 124.9(13)
C65 C66 H66 117.5
C67 C66 H66 117.5
C66 C67 C68 116.6(11)
C66 C67 H67 121.7
C68 C67 H67 121.7
C67 C68 C59 121.5(9)
C67 C68 C63 119.4(11)
C59 C68 C63 119.1(9)
N13 C69 N15 120.6(10)
N13 C69 N17 119.5(10)
N15 C69 N17 119.7(10)
N14 C70 C71 119.1(10)
C72 C71 C80 120.5(11)
C72 C71 C70 121.9(11)
C80 C71 C70 117.6(10)
O7 C72 C71 124.3(11)
O7 C72 C73 115.1(10)
C71 C72 C73 120.6(12)
C74 C73 C72 120.8(11)
C74 C73 H73 119.6
C72 C73 H73 119.6
C73 C74 C75 119.8(12)
C73 C74 H74 120.1
C75 C74 H74 120.1
C74 C75 C76 120.2(12)
C74 C75 C80 120.8(11)
C76 C75 C80 119.0(12)
C77 C76 C75 121.9(13)
C77 C76 H76 119.0
C75 C76 H76 119.0
C76 C77 C78 119.8(12)
C76 C77 H77 120.1
C78 C77 H77 120.1
C79 C78 C77 121.8(12)
C79 C78 H78 119.1
C77 C78 H78 119.1
C78 C79 C80 117.2(13)
C78 C79 H79 121.4
C80 C79 H79 121.4
C71 C80 C79 122.3(11)
C71 C80 C75 117.5(10)
C79 C80 C75 120.2(11)
N16 C81 C82 118.2(10)
C91 C82 C83 119.6(11)
C91 C82 C81 118.5(10)
C83 C82 C81 121.9(10)
O8 C83 C84 114.4(11)
O8 C83 C82 124.7(11)
C84 C83 C82 120.9(11)
C83 C84 C85 120.3(13)
C83 C84 H84 119.9
C85 C84 H84 119.9
C84 C85 C86 120.7(12)
C84 C85 H85 119.7
C86 C85 H85 119.7
C87 C86 C85 121.2(12)
C87 C86 C91 120.0(12)
C85 C86 C91 118.8(11)
C88 C87 C86 123.1(13)
C88 C87 H87 118.4
C86 C87 H87 118.4
C87 C88 C89 119.2(12)
C87 C88 H88 120.4
C89 C88 H88 120.4
C90 C89 C88 121.9(13)
C90 C89 H89 119.0
C88 C89 H89 119.0
C89 C90 C91 118.1(12)
C89 C90 H90 120.9
C91 C90 H90 120.9
C82 C91 C90 122.9(11)
C82 C91 C86 119.5(11)
C90 C91 C86 117.5(10)
N18 C92 C93 119.1(10)
C94 C93 C102 119.1(10)
C94 C93 C92 121.6(10)
C102 C93 C92 119.3(10)
C93 C94 O9 122.4(11)
C93 C94 C95 120.8(11)
O9 C94 C95 116.8(11)
C96 C95 C94 120.1(11)
C96 C95 H95 120.0
C94 C95 H95 120.0
C95 C96 C97 120.5(11)
C95 C96 H96 119.8
C97 C96 H96 119.8
C96 C97 C98 119.3(11)
C96 C97 C102 120.3(10)
C98 C97 C102 120.3(11)
C99 C98 C97 120.9(12)
C99 C98 H98 119.6
C97 C98 H98 119.6
C98 C99 C100 119.1(12)
C98 C99 H99 120.4
C100 C99 H99 120.4
C101 C100 C99 123.8(13)
C101 C100 H100 118.1
C99 C100 H100 118.1
C100 C101 C102 115.7(12)
C100 C101 H101 122.2
C102 C101 H101 122.2
C93 C102 C97 119.0(10)
C93 C102 C101 120.8(11)
C97 C102 C101 120.1(10)
N19 C103 N23 120.8(10)
N19 C103 N21 119.7(10)
N23 C103 N21 119.5(10)
N20 C104 C105 119.0(11)
C106 C105 C114 119.3(11)
C106 C105 C104 123.6(11)
C114 C105 C104 117.0(11)
O10 C106 C105 123.3(11)
O10 C106 C107 114.5(12)
C105 C106 C107 122.1(13)
C108 C107 C106 117.6(13)
C108 C107 H107 121.2
C106 C107 H107 121.2
C107 C108 C109 123.6(12)
C107 C108 H108 118.2
C109 C108 H108 118.2
C108 C109 C114 118.9(12)
C108 C109 C110 124.1(14)
C114 C109 C110 116.9(15)
C111 C110 C109 121.9(15)
C111 C110 H110 119.1
C109 C110 H110 119.1
C112 C111 C110 121.5(15)
C112 C111 H111 119.3
C110 C111 H111 119.3
C111 C112 C113 117.2(16)
C111 C112 H112 121.4
C113 C112 H112 121.4
C112 C113 C114 125.3(14)
C112 C113 H113 117.3
C114 C113 H113 117.3
C109 C114 C113 116.9(12)
C109 C114 C105 118.4(11)
C113 C114 C105 124.5(11)
N24 C115 C116 120.6(11)
C117 C116 C125 119.3(10)
C117 C116 C115 122.9(10)
C125 C116 C115 117.6(11)
O12 C117 C116 122.0(11)
O12 C117 C118 116.8(12)
C116 C117 C118 121.2(12)
C119 C118 C117 116.2(13)
C119 C118 H118 121.9
C117 C118 H118 121.9
C120 C119 C118 124.7(12)
C120 C119 H119 117.6
C118 C119 H119 117.6
C119 C120 C125 118.4(12)
C119 C120 C121 120.8(14)
C125 C120 C121 120.6(15)
C122 C121 C120 124.1(15)
C122 C121 H121 118.0
C120 C121 H121 118.0
C121 C122 C123 115.7(14)
C121 C122 H122 122.2
C123 C122 H122 122.2
C124 C123 C122 117.6(16)
C124 C123 H123 121.2
C122 C123 H123 121.2
C123 C124 C125 128.0(14)
C123 C124 H124 116.0
C125 C124 H124 116.0
C120 C125 C124 113.9(12)
C120 C125 C116 119.8(11)
C124 C125 C116 126.3(11)
N22 C126 C127 121.3(11)
C128 C127 C136 120.1(11)
C128 C127 C126 122.8(10)
C136 C127 C126 116.9(11)
O11 C128 C127 122.4(11)
O11 C128 C129 117.3(11)
C127 C128 C129 120.3(11)
C130 C129 C128 120.0(13)
C130 C129 H129 120.0
C128 C129 H129 120.0
C129 C130 C131 121.6(12)
C129 C130 H130 119.2
C131 C130 H130 119.2
C136 C131 C130 121.6(12)
C136 C131 C132 117.3(15)
C130 C131 C132 121.2(14)
C133 C132 C131 122.2(15)
C133 C132 H132 118.9
C131 C132 H132 118.9
C132 C133 C134 120.6(13)
C132 C133 H133 119.7
C134 C133 H133 119.7
C135 C134 C133 114.8(15)
C135 C134 H134 122.6
C133 C134 H134 122.6
C134 C135 C136 125.7(13)
C134 C135 H135 117.2
C136 C135 H135 117.2
C131 C136 C135 119.4(12)
C131 C136 C127 116.5(12)
C135 C136 C127 124.0(12)
N25 C137 N27 120.7(9)
N25 C137 N29 119.6(10)
N27 C137 N29 119.6(9)
N26 C138 C139 126.5(10)
C148 C139 C138 123.3(10)
C148 C139 C140 115.4(10)
C138 C139 C140 120.8(11)
C141 C140 O13 118.0(11)
C141 C140 C139 120.6(13)
O13 C140 C139 121.3(10)
C142 C141 C140 123.5(14)
C142 C141 H141 118.3
C140 C141 H141 118.3
C141 C142 C143 120.4(14)
C141 C142 H142 119.8
C143 C142 H142 119.8
C144 C143 C142 120.8(13)
C144 C143 C148 120.6(14)
C142 C143 C148 118.6(12)
C143 C144 C145 123.3(13)
C143 C144 H144 118.4
C145 C144 H144 118.4
C146 C145 C144 114.7(13)
C146 C145 H145 122.7
C144 C145 H145 122.7
C147 C146 C145 123.8(14)
C147 C146 H146 118.1
C145 C146 H146 118.1
C146 C147 C148 120.3(13)
C146 C147 H147 119.9
C148 C147 H147 119.9
C139 C148 C147 121.2(11)
C139 C148 C143 121.5(12)
C147 C148 C143 117.2(13)
N28 C149 C150 126.3(11)
C151 C150 C149 120.7(11)
C151 C150 C159 117.4(11)
C149 C150 C159 121.6(10)
C152 C151 O14 115.5(12)
C152 C151 C150 121.6(13)
O14 C151 C150 122.9(11)
C153 C152 C151 123.3(14)
C153 C152 H152 118.3
C151 C152 H152 118.3
C152 C153 C154 119.4(13)
C152 C153 H153 120.3
C154 C153 H153 120.3
C155 C154 C159 119.2(13)
C155 C154 C153 122.1(13)
C159 C154 C153 118.6(12)
C154 C155 C156 123.2(14)
C154 C155 H155 118.4
C156 C155 H155 118.4
C157 C156 C155 116.6(13)
C157 C156 H156 121.7
C155 C156 H156 121.7
C156 C157 C158 124.4(14)
C156 C157 H157 117.8
C158 C157 H157 117.8
C157 C158 C159 118.6(13)
C157 C158 H158 120.7
C159 C158 H158 120.7
C150 C159 C154 119.5(11)
C150 C159 C158 122.5(11)
C154 C159 C158 117.9(12)
N30 C160 C161 124.3(10)
C162 C161 C160 122.7(11)
C162 C161 C170 115.0(11)
C160 C161 C170 122.1(10)
C163 C162 C161 123.0(12)
C163 C162 O15 115.2(10)
C161 C162 O15 121.8(10)
C164 C163 C162 122.6(13)
C164 C163 H163 118.7
C162 C163 H163 118.7
C163 C164 C165 119.7(13)
C163 C164 H164 120.2
C165 C164 H164 120.2
C166 C165 C170 120.4(13)
C166 C165 C164 121.3(12)
C170 C165 C164 118.3(12)
C167 C166 C165 124.2(14)
C167 C166 H166 117.9
C165 C166 H166 117.9
C166 C167 C168 118.4(12)
C166 C167 H167 120.8
C168 C167 H167 120.8
C169 C168 C167 119.8(13)
C169 C168 H168 120.1
C167 C168 H168 120.1
C168 C169 C170 117.2(12)
C168 C169 H169 121.4
C170 C169 H169 121.4
C165 C170 C161 121.2(11)
C165 C170 C169 119.9(12)
C161 C170 C169 118.8(11)
N31 C171 H17H 109.5
N31 C171 H17I 109.5
H17H C171 H17I 109.5
N31 C171 H17J 109.5
H17H C171 H17J 109.5
H17I C171 H17J 109.5
N31 C172 H17N 109.5
N31 C172 H17O 109.5
H17N C172 H17O 109.5
N31 C172 H17P 109.5
H17N C172 H17P 109.5
H17O C172 H17P 109.5
O16 C173 N31 130.9(19)
O16 C173 H173 114.6
N31 C173 H173 114.6
O18 C174 N32 130(2)
O18 C174 H174 114.9
N32 C174 H174 114.9
N32 C175 H17B 109.5
N32 C175 H17C 109.5
H17B C175 H17C 109.5
N32 C175 H17D 109.5
H17B C175 H17D 109.5
H17C C175 H17D 109.5
N32 C176 H17K 109.5
N32 C176 H17L 109.5
H17K C176 H17L 109.5
N32 C176 H17M 109.5
H17K C176 H17M 109.5
H17L C176 H17M 109.5
N33 C177 H17E 109.5
N33 C177 H17F 109.5
H17E C177 H17F 109.5
N33 C177 H17G 109.5
H17E C177 H17G 109.5
H17F C177 H17G 109.5
N33 C178 H17Q 109.5
N33 C178 H17R 109.5
H17Q C178 H17R 109.5
N33 C178 H17S 109.5
H17Q C178 H17S 109.5
H17R C178 H17S 109.5
O17 C179 N33 138(2)
O17 C179 H179 110.8
N33 C179 H179 110.8
C1 N1 N2 118.3(9)
C1 N1 H1A 120.8
N2 N1 H1A 120.8
C2 N2 N1 117.1(10)
C1 N3 N4 119.8(9)
C1 N3 H3 120.1
N4 N3 H3 120.1
C13 N4 N3 116.3(9)
C1 N5 N6 119.1(9)
C1 N5 H5 120.4
N6 N5 H5 120.4
C24 N6 N5 117.6(9)
C35 N7 N8 117.2(8)
C35 N7 H7 121.4
N8 N7 H7 121.4
C36 N8 N7 114.3(9)
N10 N9 C35 118.3(9)
N10 N9 H9A 120.8
C35 N9 H9A 120.8
C47 N10 N9 114.5(9)
C35 N11 N12 117.1(9)
C35 N11 H11B 121.5
N12 N11 H11B 121.5
C58 N12 N11 114.6(9)
C69 N13 N14 118.1(9)
C69 N13 H13A 120.9
N14 N13 H13A 120.9
C70 N14 N13 113.8(9)
C69 N15 N16 117.2(9)
C69 N15 H15A 121.4
N16 N15 H15A 121.4
C81 N16 N15 110.6(9)
C69 N17 N18 117.4(9)
C69 N17 H17A 121.3
N18 N17 H17A 121.3
C92 N18 N17 111.7(9)
C103 N19 N20 120.1(9)
C103 N19 H19 120.0
N20 N19 H19 120.0
C104 N20 N19 111.1(9)
N22 N21 C103 120.0(9)
N22 N21 H21 120.0
C103 N21 H21 120.0
C126 N22 N21 113.0(9)
N24 N23 C103 118.3(9)
N24 N23 H23 120.9
C103 N23 H23 120.9
C115 N24 N23 111.1(9)
C137 N25 N26 119.3(9)
C137 N25 H25 120.3
N26 N25 H25 120.3
C138 N26 N25 115.3(9)
C137 N27 N28 119.8(8)
C137 N27 H27 120.1
N28 N27 H27 120.1
C149 N28 N27 115.2(9)
C137 N29 N30 120.4(9)
C137 N29 H29 119.8
N30 N29 H29 119.8
C160 N30 N29 115.0(9)
C172 N31 C173 122.0(19)
C172 N31 C171 123(2)
C173 N31 C171 115(2)
C176 N32 C174 123.0(18)
C176 N32 C175 117(2)
C174 N32 C175 119(2)
C178 N33 C179 117.8(18)
C178 N33 C177 116(2)
C179 N33 C177 126(2)
C4 O1 H1 109.5
C15 O2 H2 109.5
C26 O3 H3A 109.5
C38 O4 H4 109.5
C49 O5 H5B 109.5
C60 O6 H6A 109.5
C72 O7 H7A 109.5
C83 O8 H8A 109.5
C94 O9 H9B 109.5
C106 O10 H10 109.5
C128 O11 H11 109.5
C117 O12 H12 109.5
C140 O13 H13 109.5
C151 O14 H14 109.5
C162 O15 H15 109.5

loop_
_geom_bond_atom_site_label_1
_geom_bond_atom_site_label_2
_geom_bond_distance
C1 N1 1.296(13)
C1 N3 1.310(13)
C1 N5 1.327(12)
C2 N2 1.227(13)
C2 C3 1.488(15)
C3 C4 1.365(15)
C3 C12 1.460(15)
C4 O1 1.326(13)
C4 C5 1.390(15)
C5 C6 1.376(17)
C5 H5A 0.9300
C6 C7 1.434(17)
C6 H6 0.9300
C7 C12 1.376(15)
C7 C8 1.434(17)
C8 C9 1.397(19)
C8 H8 0.9300
C9 C10 1.346(17)
C9 H9 0.9300
C10 C11 1.344(16)
C10 H10A 0.9300
C11 C12 1.424(15)
C11 H11A 0.9300
C13 N4 1.234(13)
C13 C14 1.488(15)
C14 C15 1.372(15)
C14 C23 1.458(15)
C15 O2 1.322(13)
C15 C16 1.399(16)
C16 C17 1.319(17)
C16 H16 0.9300
C17 C18 1.417(16)
C17 H17 0.9300
C18 C23 1.375(15)
C18 C19 1.428(16)
C19 C20 1.345(19)
C19 H19A 0.9300
C20 C21 1.304(18)
C20 H20 0.9300
C21 C22 1.354(17)
C21 H21A 0.9300
C22 C23 1.428(15)
C22 H22 0.9300
C24 N6 1.266(12)
C24 C25 1.470(15)
C25 C26 1.348(15)
C25 C34 1.477(15)
C26 O3 1.348(13)
C26 C27 1.409(15)
C27 C28 1.335(15)
C27 H27A 0.9300
C28 C29 1.422(16)
C28 H28 0.9300
C29 C34 1.354(15)
C29 C30 1.431(17)
C30 C31 1.390(19)
C30 H30 0.9300
C31 C32 1.312(18)
C31 H31 0.9300
C32 C33 1.360(16)
C32 H32 0.9300
C33 C34 1.443(16)
C33 H33 0.9300
C35 N11 1.294(12)
C35 N7 1.342(13)
C35 N9 1.361(13)
C36 N8 1.253(14)
C36 C37 1.482(15)
C37 C38 1.370(15)
C37 C46 1.422(13)
C38 O4 1.367(14)
C38 C39 1.400(16)
C39 C40 1.413(16)
C39 H39 0.9300
C40 C41 1.337(16)
C40 H40 0.9300
C41 C46 1.418(16)
C41 C42 1.438(17)
C42 C43 1.406(19)
C42 H42 0.9300
C43 C44 1.366(18)
C43 H43 0.9300
C44 C45 1.344(16)
C44 H44 0.9300
C45 C46 1.417(15)
C45 H45 0.9300
C47 N10 1.255(13)
C47 C48 1.486(14)
C48 C49 1.365(15)
C48 C57 1.417(12)
C49 O5 1.359(13)
C49 C50 1.410(15)
C50 C51 1.390(16)
C50 H50 0.9300
C51 C52 1.352(16)
C51 H51 0.9300
C52 C53 1.406(16)
C52 C57 1.424(15)
C53 C54 1.363(18)
C53 H53 0.9300
C54 C55 1.388(19)
C54 H54 0.9300
C55 C56 1.357(17)
C55 H55 0.9300
C56 C57 1.428(17)
C56 H56 0.9300
C58 N12 1.282(14)
C58 C59 1.442(15)
C59 C60 1.388(15)
C59 C68 1.434(12)
C60 O6 1.389(13)
C60 C61 1.404(16)
C61 C62 1.407(16)
C61 H61 0.9300
C62 C63 1.358(15)
C62 H62 0.9300
C63 C64 1.403(16)
C63 C68 1.448(15)
C64 C65 1.362(19)
C64 H64 0.9300
C65 C66 1.362(18)
C65 H65 0.9300
C66 C67 1.370(16)
C66 H66 0.9300
C67 C68 1.416(16)
C67 H67 0.9300
C69 N13 1.345(14)
C69 N15 1.360(13)
C69 N17 1.374(14)
C70 N14 1.315(13)
C70 C71 1.453(15)
C71 C72 1.396(15)
C71 C80 1.403(16)
C72 O7 1.387(14)
C72 C73 1.426(16)
C73 C74 1.367(16)
C73 H73 0.9300
C74 C75 1.397(17)
C74 H74 0.9300
C75 C76 1.398(16)
C75 C80 1.474(17)
C76 C77 1.309(18)
C76 H76 0.9300
C77 C78 1.484(19)
C77 H77 0.9300
C78 C79 1.381(17)
C78 H78 0.9300
C79 C80 1.416(16)
C79 H79 0.9300
C81 N16 1.301(13)
C81 C82 1.466(15)
C82 C91 1.404(14)
C82 C83 1.414(16)
C83 O8 1.346(13)
C83 C84 1.392(16)
C84 C85 1.399(17)
C84 H84 0.9300
C85 C86 1.402(17)
C85 H85 0.9300
C86 C87 1.384(16)
C86 C91 1.456(16)
C87 C88 1.279(19)
C87 H87 0.9300
C88 C89 1.43(2)
C88 H88 0.9300
C89 C90 1.399(16)
C89 H89 0.9300
C90 C91 1.404(16)
C90 H90 0.9300
C92 N18 1.299(13)
C92 C93 1.481(14)
C93 C94 1.381(15)
C93 C102 1.422(14)
C94 O9 1.390(13)
C94 C95 1.413(16)
C95 C96 1.375(16)
C95 H95 0.9300
C96 C97 1.382(16)
C96 H96 0.9300
C97 C98 1.398(16)
C97 C102 1.423(15)
C98 C99 1.327(18)
C98 H98 0.9300
C99 C100 1.434(19)
C99 H99 0.9300
C100 C101 1.378(17)
C100 H100 0.9300
C101 C102 1.430(16)
C101 H101 0.9300
C103 N19 1.351(14)
C103 N23 1.354(13)
C103 N21 1.372(13)
C104 N20 1.269(14)
C104 C105 1.497(16)
C105 C106 1.364(17)
C105 C114 1.470(15)
C106 O10 1.302(15)
C106 C107 1.433(16)
C107 C108 1.372(19)
C107 H107 0.9300
C108 C109 1.402(19)
C108 H108 0.9300
C109 C114 1.413(16)
C109 C110 1.44(2)
C110 C111 1.38(2)
C110 H110 0.9300
C111 C112 1.37(2)
C111 H111 0.9300
C112 C113 1.370(19)
C112 H112 0.9300
C113 C114 1.423(18)
C113 H113 0.9300
C115 N24 1.266(14)
C115 C116 1.499(16)
C116 C117 1.394(16)
C116 C125 1.469(15)
C117 O12 1.274(13)
C117 C118 1.429(17)
C118 C119 1.43(2)
C118 H118 0.9300
C119 C120 1.37(2)
C119 H119 0.9300
C120 C125 1.397(17)
C120 C121 1.406(18)
C121 C122 1.38(2)
C121 H121 0.9300
C122 C123 1.45(2)
C122 H122 0.9300
C123 C124 1.350(18)
C123 H123 0.9300
C124 C125 1.399(18)
C124 H124 0.9300
C126 N22 1.270(13)
C126 C127 1.508(16)
C127 C128 1.358(16)
C127 C136 1.463(15)
C128 O11 1.277(12)
C128 C129 1.453(18)
C129 C130 1.299(18)
C129 H129 0.9300
C130 C131 1.414(19)
C130 H130 0.9300
C131 C136 1.391(18)
C131 C132 1.435(18)
C132 C133 1.36(2)
C132 H132 0.9300
C133 C134 1.48(2)
C133 H133 0.9300
C134 C135 1.347(17)
C134 H134 0.9300
C135 C136 1.411(17)
C135 H135 0.9300
C137 N25 1.308(12)
C137 N27 1.320(13)
C137 N29 1.328(12)
C138 N26 1.308(13)
C138 C139 1.401(14)
C139 C148 1.369(16)
C139 C140 1.421(15)
C140 C141 1.376(16)
C140 O13 1.393(14)
C141 C142 1.254(18)
C141 H141 0.9300
C142 C143 1.394(19)
C142 H142 0.9300
C143 C144 1.392(18)
C143 C148 1.413(16)
C144 C145 1.41(2)
C144 H144 0.9300
C145 C146 1.399(18)
C145 H145 0.9300
C146 C147 1.398(17)
C146 H146 0.9300
C147 C148 1.409(17)
C147 H147 0.9300
C149 N28 1.281(12)
C149 C150 1.408(15)
C150 C151 1.399(16)
C150 C159 1.421(16)
C151 C152 1.366(17)
C151 O14 1.382(15)
C152 C153 1.305(17)
C152 H152 0.9300
C153 C154 1.444(19)
C153 H153 0.9300
C154 C155 1.378(18)
C154 C159 1.427(17)
C155 C156 1.41(2)
C155 H155 0.9300
C156 C157 1.371(19)
C156 H156 0.9300
C157 C158 1.374(16)
C157 H157 0.9300
C158 C159 1.453(18)
C158 H158 0.9300
C160 N30 1.278(12)
C160 C161 1.413(15)
C161 C162 1.377(15)
C161 C170 1.431(16)
C162 C163 1.367(16)
C162 O15 1.403(14)
C163 C164 1.272(16)
C163 H163 0.9300
C164 C165 1.450(18)
C164 H164 0.9300
C165 C166 1.365(18)
C165 C170 1.373(16)
C166 C167 1.33(2)
C166 H166 0.9300
C167 C168 1.46(2)
C167 H167 0.9300
C168 C169 1.407(16)
C168 H168 0.9300
C169 C170 1.467(17)
C169 H169 0.9300
C171 N31 1.47(3)
C171 H17H 0.9600
C171 H17I 0.9600
C171 H17J 0.9600
C172 N31 1.27(2)
C172 H17N 0.9600
C172 H17O 0.9600
C172 H17P 0.9600
C173 O16 1.151(18)
C173 N31 1.36(2)
C173 H173 0.9300
C174 O18 1.171(17)
C174 N32 1.32(2)
C174 H174 0.9300
C175 N32 1.34(3)
C175 H17B 0.9600
C175 H17C 0.9600
C175 H17D 0.9600
C176 N32 1.28(2)
C176 H17K 0.9600
C176 H17L 0.9600
C176 H17M 0.9600
C177 N33 1.49(3)
C177 H17E 0.9600
C177 H17F 0.9600
C177 H17G 0.9600
C178 N33 1.27(2)
C178 H17Q 0.9600
C178 H17R 0.9600
C178 H17S 0.9600
C179 O17 1.133(15)
C179 N33 1.28(2)
C179 H179 0.9300
N1 N2 1.394(12)
N1 H1A 0.8600
N3 N4 1.353(11)
N3 H3 0.8600
N5 N6 1.367(12)
N5 H5 0.8600
N7 N8 1.382(12)
N7 H7 0.8600
N9 N10 1.356(11)
N9 H9A 0.8600
N11 N12 1.382(12)
N11 H11B 0.8600
N13 N14 1.384(12)
N13 H13A 0.8600
N15 N16 1.389(12)
N15 H15A 0.8600
N17 N18 1.385(11)
N17 H17A 0.8600
N19 N20 1.377(11)
N19 H19 0.8600
N21 N22 1.343(12)
N21 H21 0.8600
N23 N24 1.346(11)
N23 H23 0.8600
N25 N26 1.397(11)
N25 H25 0.8600
N27 N28 1.406(12)
N27 H27 0.8600
N29 N30 1.410(11)
N29 H29 0.8600
O1 H1 0.8200
O2 H2 0.8200
O3 H3A 0.8200
O4 H4 0.8200
O5 H5B 0.8200
O6 H6A 0.8200
O7 H7A 0.8200
O8 H8A 0.8200
O9 H9B 0.8200
O10 H10 0.8200
O11 H11 0.8200
O12 H12 0.8200
O13 H13 0.8200
O14 H14 0.8200
O15 H15 0.8200

loop_
_geom_torsion_atom_site_label_1
_geom_torsion_atom_site_label_2
_geom_torsion_atom_site_label_3
_geom_torsion_atom_site_label_4
_geom_torsion
N2 C2 C3 C4 -9.0(15)
N2 C2 C3 C12 172.9(9)
C12 C3 C4 O1 179.2(10)
C2 C3 C4 O1 1.2(17)
C12 C3 C4 C5 1.2(16)
C2 C3 C4 C5 -176.8(10)
O1 C4 C5 C6 -179.1(11)
C3 C4 C5 C6 -0.9(18)
C4 C5 C6 C7 -0.3(17)
C5 C6 C7 C12 1.3(17)
C5 C6 C7 C8 177.0(11)
C12 C7 C8 C9 -1.0(17)
C6 C7 C8 C9 -176.7(11)
C7 C8 C9 C10 -0.5(19)
C8 C9 C10 C11 4(2)
C9 C10 C11 C12 -5.0(18)
C8 C7 C12 C11 -0.4(15)
C6 C7 C12 C11 175.2(10)
C8 C7 C12 C3 -176.5(10)
C6 C7 C12 C3 -0.9(15)
C10 C11 C12 C7 3.3(15)
C10 C11 C12 C3 179.2(10)
C4 C3 C12 C7 -0.3(15)
C2 C3 C12 C7 177.8(9)
C4 C3 C12 C11 -176.1(10)
C2 C3 C12 C11 2.0(15)
N4 C13 C14 C15 -10.9(15)
N4 C13 C14 C23 171.7(9)
C23 C14 C15 O2 -179.3(10)
C13 C14 C15 O2 3.3(16)
C23 C14 C15 C16 1.1(16)
C13 C14 C15 C16 -176.3(10)
O2 C15 C16 C17 176.3(11)
C14 C15 C16 C17 -4.0(18)
C15 C16 C17 C18 5.2(19)
C16 C17 C18 C23 -3.5(17)
C16 C17 C18 C19 175.0(11)
C23 C18 C19 C20 0.2(16)
C17 C18 C19 C20 -178.2(11)
C18 C19 C20 C21 0.7(19)
C19 C20 C21 C22 -1(2)
C20 C21 C22 C23 0.2(18)
C17 C18 C23 C22 177.6(9)
C19 C18 C23 C22 -0.9(14)
C17 C18 C23 C14 0.6(14)
C19 C18 C23 C14 -177.9(9)
C21 C22 C23 C18 0.7(14)
C21 C22 C23 C14 177.6(10)
C15 C14 C23 C18 0.5(14)
C13 C14 C23 C18 177.9(9)
C15 C14 C23 C22 -176.3(10)
C13 C14 C23 C22 1.1(14)
N6 C24 C25 C26 -11.8(15)
N6 C24 C25 C34 170.7(9)
C24 C25 C26 O3 2.8(16)
C34 C25 C26 O3 -179.6(9)
C24 C25 C26 C27 -176.0(9)
C34 C25 C26 C27 1.6(15)
O3 C26 C27 C28 178.5(10)
C25 C26 C27 C28 -2.6(16)
C26 C27 C28 C29 2.0(16)
C27 C28 C29 C34 -0.5(16)
C27 C28 C29 C30 176.5(10)
C34 C29 C30 C31 0.0(16)
C28 C29 C30 C31 -177.1(11)
C29 C30 C31 C32 -0.5(19)
C30 C31 C32 C33 0(2)
C31 C32 C33 C34 0.1(18)
C28 C29 C34 C33 177.5(9)
C30 C29 C34 C33 0.6(14)
C28 C29 C34 C25 -0.4(14)
C30 C29 C34 C25 -177.3(9)
C32 C33 C34 C29 -0.6(15)
C32 C33 C34 C25 177.2(9)
C26 C25 C34 C29 -0.1(14)
C24 C25 C34 C29 177.5(9)
C26 C25 C34 C33 -177.9(10)
C24 C25 C34 C33 -0.3(14)
N8 C36 C37 C38 -4.5(15)
N8 C36 C37 C46 -178.2(9)
C46 C37 C38 O4 -179.0(9)
C36 C37 C38 O4 7.2(15)
C46 C37 C38 C39 2.2(14)
C36 C37 C38 C39 -171.6(9)
O4 C38 C39 C40 -179.5(8)
C37 C38 C39 C40 -0.6(15)
C38 C39 C40 C41 -0.4(15)
C39 C40 C41 C46 -0.2(15)
C39 C40 C41 C42 179.3(9)
C40 C41 C42 C43 179.4(11)
C46 C41 C42 C43 -1.1(16)
C41 C42 C43 C44 0.8(19)
C42 C43 C44 C45 1(2)
C43 C44 C45 C46 -2.3(19)
C44 C45 C46 C41 1.9(15)
C44 C45 C46 C37 179.3(9)
C40 C41 C46 C45 179.2(10)
C42 C41 C46 C45 -0.2(14)
C40 C41 C46 C37 1.7(14)
C42 C41 C46 C37 -177.8(9)
C38 C37 C46 C45 179.8(10)
C36 C37 C46 C45 -6.5(13)
C38 C37 C46 C41 -2.7(12)
C36 C37 C46 C41 171.0(10)
N10 C47 C48 C49 -4.1(15)
N10 C47 C48 C57 -177.4(9)
C57 C48 C49 O5 179.1(8)
C47 C48 C49 O5 5.8(15)
C57 C48 C49 C50 2.5(14)
C47 C48 C49 C50 -170.8(9)
O5 C49 C50 C51 -178.5(9)
C48 C49 C50 C51 -1.6(15)
C49 C50 C51 C52 0.1(15)
C50 C51 C52 C53 179.5(10)
C50 C51 C52 C57 0.3(15)
C51 C52 C53 C54 178.9(12)
C57 C52 C53 C54 -1.9(17)
C52 C53 C54 C55 2(2)
C53 C54 C55 C56 -1(2)
C54 C55 C56 C57 -0.4(19)
C49 C48 C57 C52 -2.0(12)
C47 C48 C57 C52 171.4(9)
C49 C48 C57 C56 179.0(11)
C47 C48 C57 C56 -7.7(12)
C51 C52 C57 C48 0.6(13)
C53 C52 C57 C48 -178.6(9)
C51 C52 C57 C56 179.8(10)
C53 C52 C57 C56 0.5(14)
C55 C56 C57 C48 179.7(10)
C55 C56 C57 C52 0.6(15)
N12 C58 C59 C60 -4.0(16)
N12 C58 C59 C68 -178.5(9)
C68 C59 C60 O6 179.7(9)
C58 C59 C60 O6 5.1(16)
C68 C59 C60 C61 2.4(15)
C58 C59 C60 C61 -172.2(10)
C59 C60 C61 C62 0.2(17)
O6 C60 C61 C62 -177.4(10)
C60 C61 C62 C63 -2.8(17)
C61 C62 C63 C64 -178.8(10)
C61 C62 C63 C68 2.7(16)
C62 C63 C64 C65 180.0(12)
C68 C63 C64 C65 -1.6(17)
C63 C64 C65 C66 1(2)
C64 C65 C66 C67 -2(2)
C65 C66 C67 C68 3(2)
C66 C67 C68 C59 178.0(10)
C66 C67 C68 C63 -3.1(15)
C60 C59 C68 C67 176.5(11)
C58 C59 C68 C67 -8.8(13)
C60 C59 C68 C63 -2.4(13)
C58 C59 C68 C63 172.2(10)
C62 C63 C68 C67 -179.0(10)
C64 C63 C68 C67 2.5(15)
C62 C63 C68 C59 -0.1(14)
C64 C63 C68 C59 -178.5(9)
N14 C70 C71 C72 10.0(14)
N14 C70 C71 C80 -169.1(9)
C80 C71 C72 O7 -176.2(10)
C70 C71 C72 O7 4.7(15)
C80 C71 C72 C73 1.2(15)
C70 C71 C72 C73 -177.9(9)
O7 C72 C73 C74 179.0(10)
C71 C72 C73 C74 1.4(16)
C72 C73 C74 C75 -3.1(16)
C73 C74 C75 C76 -176.7(10)
C73 C74 C75 C80 2.3(15)
C74 C75 C76 C77 -178.4(11)
C80 C75 C76 C77 2.5(16)
C75 C76 C77 C78 -2.9(18)
C76 C77 C78 C79 2.3(18)
C77 C78 C79 C80 -1.2(17)
C72 C71 C80 C79 178.7(9)
C70 C71 C80 C79 -2.1(15)
C72 C71 C80 C75 -1.9(14)
C70 C71 C80 C75 177.2(8)
C78 C79 C80 C71 -179.9(10)
C78 C79 C80 C75 0.8(15)
C74 C75 C80 C71 0.2(14)
C76 C75 C80 C71 179.2(9)
C74 C75 C80 C79 179.6(10)
C76 C75 C80 C79 -1.4(15)
N16 C81 C82 C91 -167.6(9)
N16 C81 C82 C83 9.9(15)
C91 C82 C83 O8 -178.2(10)
C81 C82 C83 O8 4.3(16)
C91 C82 C83 C84 0.7(16)
C81 C82 C83 C84 -176.7(10)
O8 C83 C84 C85 -178.5(10)
C82 C83 C84 C85 2.5(17)
C83 C84 C85 C86 -6.0(17)
C84 C85 C86 C87 -177.0(10)
C84 C85 C86 C91 6.0(16)
C85 C86 C87 C88 179.8(12)
C91 C86 C87 C88 -3.3(17)
C86 C87 C88 C89 3.1(19)
C87 C88 C89 C90 -2.3(18)
C88 C89 C90 C91 1.8(16)
C83 C82 C91 C90 176.9(10)
C81 C82 C91 C90 -5.5(15)
C83 C82 C91 C86 -0.6(15)
C81 C82 C91 C86 177.0(9)
C89 C90 C91 C82 -179.4(10)
C89 C90 C91 C86 -1.9(15)
C87 C86 C91 C82 -179.8(10)
C85 C86 C91 C82 -2.8(14)
C87 C86 C91 C90 2.6(14)
C85 C86 C91 C90 179.6(10)
N18 C92 C93 C94 10.0(15)
N18 C92 C93 C102 -168.9(9)
C102 C93 C94 O9 -178.4(9)
C92 C93 C94 O9 2.7(16)
C102 C93 C94 C95 2.5(16)
C92 C93 C94 C95 -176.4(10)
C93 C94 C95 C96 0.5(17)
O9 C94 C95 C96 -178.6(10)
C94 C95 C96 C97 -2.4(17)
C95 C96 C97 C98 -176.9(11)
C95 C96 C97 C102 1.2(16)
C96 C97 C98 C99 179.3(11)
C102 C97 C98 C99 1.2(17)
C97 C98 C99 C100 -0.2(17)
C98 C99 C100 C101 1.0(19)
C99 C100 C101 C102 -2.6(17)
C94 C93 C102 C97 -3.6(15)
C92 C93 C102 C97 175.3(9)
C94 C93 C102 C101 179.1(10)
C92 C93 C102 C101 -1.9(15)
C96 C97 C102 C93 1.8(15)
C98 C97 C102 C93 179.9(10)
C96 C97 C102 C101 179.1(10)
C98 C97 C102 C101 -2.9(15)
C100 C101 C102 C93 -179.3(10)
C100 C101 C102 C97 3.4(15)
N20 C104 C105 C106 -7.8(15)
N20 C104 C105 C114 175.4(9)
C114 C105 C106 O10 178.9(10)
C104 C105 C106 O10 2.1(17)
C114 C105 C106 C107 3.0(16)
C104 C105 C106 C107 -173.8(10)
O10 C106 C107 C108 -177.2(11)
C105 C106 C107 C108 -1.0(17)
C106 C107 C108 C109 -1.8(19)
C107 C108 C109 C114 2.2(18)
C107 C108 C109 C110 -179.7(12)
C108 C109 C110 C111 176.3(13)
C114 C109 C110 C111 -5.6(19)
C109 C110 C111 C112 3(2)
C110 C111 C112 C113 -1(2)
C111 C112 C113 C114 2(2)
C108 C109 C114 C113 -175.9(10)
C110 C109 C114 C113 5.9(15)
C108 C109 C114 C105 -0.1(15)
C110 C109 C114 C105 -178.3(10)
C112 C113 C114 C109 -4.2(17)
C112 C113 C114 C105 -179.8(11)
C106 C105 C114 C109 -2.4(14)
C104 C105 C114 C109 174.6(9)
C106 C105 C114 C113 173.1(10)
C104 C105 C114 C113 -9.9(14)
N24 C115 C116 C117 -9.2(15)
N24 C115 C116 C125 174.5(9)
C125 C116 C117 O12 -178.0(10)
C115 C116 C117 O12 5.8(17)
C125 C116 C117 C118 3.4(16)
C115 C116 C117 C118 -172.8(10)
O12 C117 C118 C119 -178.6(11)
C116 C117 C118 C119 0.1(17)
C117 C118 C119 C120 -5(2)
C118 C119 C120 C125 6(2)
C118 C119 C120 C121 -178.5(12)
C119 C120 C121 C122 -179.1(14)
C125 C120 C121 C122 -4(2)
C120 C121 C122 C123 0(2)
C121 C122 C123 C124 1(2)
C122 C123 C124 C125 0(2)
C119 C120 C125 C124 -179.6(12)
C121 C120 C125 C124 5.0(15)
C119 C120 C125 C116 -2.1(16)
C121 C120 C125 C116 -177.6(10)
C123 C124 C125 C120 -3.5(18)
C123 C124 C125 C116 179.2(12)
C117 C116 C125 C120 -2.4(15)
C115 C116 C125 C120 174.0(9)
C117 C116 C125 C124 174.7(11)
C115 C116 C125 C124 -8.9(15)
N22 C126 C127 C128 -10.9(14)
N22 C126 C127 C136 174.0(9)
C136 C127 C128 O11 -178.7(10)
C126 C127 C128 O11 6.3(16)
C136 C127 C128 C129 0.7(15)
C126 C127 C128 C129 -174.3(9)
O11 C128 C129 C130 -179.8(11)
C127 C128 C129 C130 0.7(17)
C128 C129 C130 C131 -1.4(19)
C129 C130 C131 C136 0.6(18)
C129 C130 C131 C132 -178.3(12)
C136 C131 C132 C133 -1.6(18)
C130 C131 C132 C133 177.2(13)
C131 C132 C133 C134 1(2)
C132 C133 C134 C135 -1.0(18)
C133 C134 C135 C136 2.6(17)
C130 C131 C136 C135 -175.8(11)
C132 C131 C136 C135 3.0(15)
C130 C131 C136 C127 0.9(15)
C132 C131 C136 C127 179.7(9)
C134 C135 C136 C131 -3.8(17)
C134 C135 C136 C127 179.8(10)
C128 C127 C136 C131 -1.5(13)
C126 C127 C136 C131 173.8(8)
C128 C127 C136 C135 175.1(10)
C126 C127 C136 C135 -9.6(14)
N26 C138 C139 C148 -176.3(10)
N26 C138 C139 C140 12.4(15)
C148 C139 C140 C141 -2.2(14)
C138 C139 C140 C141 169.8(10)
C148 C139 C140 O13 174.8(9)
C138 C139 C140 O13 -13.2(14)
O13 C140 C141 C142 -176.8(12)
C139 C140 C141 C142 0.3(18)
C140 C141 C142 C143 1(2)
C141 C142 C143 C144 -179.9(12)
C141 C142 C143 C148 0.0(18)
C142 C143 C144 C145 -177.4(13)
C148 C143 C144 C145 2.7(19)
C143 C144 C145 C146 -3(2)
C144 C145 C146 C147 2.1(19)
C145 C146 C147 C148 -1.3(18)
C138 C139 C148 C147 10.7(15)
C140 C139 C148 C147 -177.5(9)
C138 C139 C148 C143 -168.8(9)
C140 C139 C148 C143 3.0(14)
C146 C147 C148 C139 -178.6(10)
C146 C147 C148 C143 0.9(15)
C144 C143 C148 C139 177.9(10)
C142 C143 C148 C139 -2.0(16)
C144 C143 C148 C147 -1.6(15)
C142 C143 C148 C147 178.5(11)
N28 C149 C150 C151 8.5(15)
N28 C149 C150 C159 -178.1(9)
C149 C150 C151 C152 170.2(10)
C159 C150 C151 C152 -3.5(15)
C149 C150 C151 O14 -10.4(15)
C159 C150 C151 O14 176.0(9)
O14 C151 C152 C153 -180.0(11)
C150 C151 C152 C153 -0.5(19)
C151 C152 C153 C154 3.9(19)
C152 C153 C154 C155 176.7(11)
C152 C153 C154 C159 -3.2(17)
C159 C154 C155 C156 -0.8(17)
C153 C154 C155 C156 179.3(11)
C154 C155 C156 C157 0.0(18)
C155 C156 C157 C158 0.1(18)
C156 C157 C158 C159 0.6(17)
C151 C150 C159 C154 3.9(14)
C149 C150 C159 C154 -169.7(9)
C151 C150 C159 C158 -178.3(9)
C149 C150 C159 C158 8.1(15)
C155 C154 C159 C150 179.3(10)
C153 C154 C159 C150 -0.7(15)
C155 C154 C159 C158 1.5(15)
C153 C154 C159 C158 -178.6(10)
C157 C158 C159 C150 -179.2(10)
C157 C158 C159 C154 -1.4(15)
N30 C160 C161 C162 8.5(15)
N30 C160 C161 C170 -177.2(9)
C160 C161 C162 C163 170.1(10)
C170 C161 C162 C163 -4.6(15)
C160 C161 C162 O15 -9.4(16)
C170 C161 C162 O15 175.9(9)
C161 C162 C163 C164 1.5(19)
O15 C162 C163 C164 -179.0(12)
C162 C163 C164 C165 1(2)
C163 C164 C165 C166 176.8(13)
C163 C164 C165 C170 0.1(19)
C170 C165 C166 C167 -3(2)
C164 C165 C166 C167 -179.4(13)
C165 C166 C167 C168 1(2)
C166 C167 C168 C169 1.7(19)
C167 C168 C169 C170 -2.3(17)
C166 C165 C170 C161 179.8(11)
C164 C165 C170 C161 -3.5(16)
C166 C165 C170 C169 2.1(17)
C164 C165 C170 C169 178.8(11)
C162 C161 C170 C165 5.6(15)
C160 C161 C170 C165 -169.2(10)
C162 C161 C170 C169 -176.7(10)
C160 C161 C170 C169 8.5(14)
C168 C169 C170 C165 0.4(16)
C168 C169 C170 C161 -177.3(10)
N3 C1 N1 N2 -8.9(14)
N5 C1 N1 N2 174.9(8)
C3 C2 N2 N1 177.9(8)
C1 N1 N2 C2 166.8(9)
N1 C1 N3 N4 176.3(9)
N5 C1 N3 N4 -7.5(13)
C14 C13 N4 N3 177.3(8)
C1 N3 N4 C13 168.6(9)
N1 C1 N5 N6 -6.0(13)
N3 C1 N5 N6 177.6(9)
C25 C24 N6 N5 176.5(8)
C1 N5 N6 C24 168.0(9)
N11 C35 N7 N8 -13.2(13)
N9 C35 N7 N8 163.8(8)
C37 C36 N8 N7 172.3(8)
C35 N7 N8 C36 179.5(9)
N11 C35 N9 N10 163.3(9)
N7 C35 N9 N10 -13.7(13)
C48 C47 N10 N9 172.0(9)
C35 N9 N10 C47 -179.9(9)
N7 C35 N11 N12 164.5(9)
N9 C35 N11 N12 -12.4(13)
C59 C58 N12 N11 172.0(9)
C35 N11 N12 C58 179.6(9)
N15 C69 N13 N14 8.1(14)
N17 C69 N13 N14 -175.9(9)
C71 C70 N14 N13 -179.5(8)
C69 N13 N14 C70 -165.2(9)
N13 C69 N15 N16 -175.0(9)
N17 C69 N15 N16 8.9(13)
C82 C81 N16 N15 -179.5(8)
C69 N15 N16 C81 -167.0(9)
N13 C69 N17 N18 6.6(13)
N15 C69 N17 N18 -177.3(9)
C93 C92 N18 N17 -178.6(8)
C69 N17 N18 C92 -165.2(9)
N23 C103 N19 N20 174.8(8)
N21 C103 N19 N20 -3.0(13)
C105 C104 N20 N19 176.6(8)
C103 N19 N20 C104 172.1(9)
N19 C103 N21 N22 174.7(8)
N23 C103 N21 N22 -3.1(12)
C127 C126 N22 N21 177.5(8)
C103 N21 N22 C126 173.0(8)
N19 C103 N23 N24 -2.4(12)
N21 C103 N23 N24 175.4(8)
C116 C115 N24 N23 176.2(8)
C103 N23 N24 C115 172.3(8)
N27 C137 N25 N26 3.9(13)
N29 C137 N25 N26 -172.7(8)
C139 C138 N26 N25 -175.1(8)
C137 N25 N26 C138 -176.6(8)
N25 C137 N27 N28 -171.7(8)
N29 C137 N27 N28 4.8(13)
C150 C149 N28 N27 -173.5(8)
C137 N27 N28 C149 -175.4(8)
N25 C137 N29 N30 5.5(13)
N27 C137 N29 N30 -171.0(8)
C161 C160 N30 N29 -174.3(8)
C137 N29 N30 C160 -176.1(8)
O16 C173 N31 C172 -6(3)
O16 C173 N31 C171 174(2)
O18 C174 N32 C176 2(3)
O18 C174 N32 C175 -173(2)
O17 C179 N33 C178 2(4)
O17 C179 N33 C177 -172(2)
